data_7024491
loop_
_publ_author_name
'Wang, Siegfried M. J.'
'Zhao, Liang'
'Mak, Thomas C. W.'

_publ_section_title
;
 Coordination networks constructed with the multinuclear silver-ethynide
 supramolecular synthon 4-nitrophenyl-C[triple bond]C subset Ag(n) (n = 3,
 4, 5).
;
_journal_issue 8
_journal_name_full 'Dalton transactions (Cambridge, England : 2003)'
_journal_page_first 2108
_journal_page_last 2121
_journal_paper_doi 10.1039/b917789b
_journal_volume 39
_journal_year 2010
_chemical_formula_moiety '4(Ag C8 H4 N O2), 12(Ag C2 F3 O2), 4(C8 H4 N2), (H2 O)'
_chemical_formula_sum 'C88 H34 Ag16 F36 N12 O33'
_chemical_formula_weight 4197.19
_chemical_name_common 'Compound 10'
_chemical_name_systematic
;
?
;
_space_group_IT_number 14
_symmetry_cell_setting monoclinic
_symmetry_space_group_name_Hall '-P 2ybc'
_symmetry_space_group_name_H-M 'P 1 21/c 1'
_atom_sites_solution_hydrogens geom
_atom_sites_solution_primary direct
_atom_sites_solution_secondary difmap
_audit_creation_method SHELXL-97
_cell_angle_alpha 90.00
_cell_angle_beta 101.4790(10)
_cell_angle_gamma 90.00
_cell_formula_units_Z 4
_cell_length_a 23.0077(11)
_cell_length_b 17.0544(8)
_cell_length_c 28.6284(14)
_cell_measurement_reflns_used 935
_cell_measurement_temperature 293(2)
_cell_volume 11008.6(9)
_computing_cell_refinement 'BrukerAXS APEX 2.1.4 Suite'
_computing_data_collection 'BrukerAXS APEX 2.1.4 Suite'
_computing_data_reduction 'BrukerAXS APEX 2.1.4 Suite'
_computing_molecular_graphics 'BrukerAXS APEX 2.1.4 Suite'
_computing_publication_material 'BrukerAXS APEX 2.1.4 Suite'
_computing_structure_refinement 'SHELXL-97 (Sheldrick, 1997)'
_computing_structure_solution 'SHELXS-97 (Sheldrick, 1990)'
_diffrn_ambient_temperature 293(2)
_diffrn_measurement_device_type 'BrukerAXS Kappa APEX2 CCD'
_diffrn_measurement_method 'Phi scan and Omega scan'
_diffrn_radiation_monochromator graphite
_diffrn_radiation_source 'fine-focus sealed tube'
_diffrn_radiation_type MoK\a
_diffrn_radiation_wavelength 0.71073
_diffrn_reflns_av_R_equivalents 0.0450
_diffrn_reflns_av_sigmaI/netI 0.0154
_diffrn_reflns_limit_h_max 27
_diffrn_reflns_limit_h_min -27
_diffrn_reflns_limit_k_max 20
_diffrn_reflns_limit_k_min -20
_diffrn_reflns_limit_l_max 34
_diffrn_reflns_limit_l_min -34
_diffrn_reflns_number 384259
_diffrn_reflns_theta_max 25.01
_diffrn_reflns_theta_min 1.40
_exptl_absorpt_coefficient_mu 2.920
_exptl_absorpt_correction_T_max 0.4458
_exptl_absorpt_correction_T_min 0.3735
_exptl_absorpt_correction_type multi-scan
_exptl_absorpt_process_details SADABS
_exptl_crystal_colour Yellow
_exptl_crystal_density_diffrn 2.532
_exptl_crystal_density_method 'not measured'
_exptl_crystal_description Needle
_exptl_crystal_F_000 7944
_exptl_crystal_size_max 0.42
_exptl_crystal_size_mid 0.39
_exptl_crystal_size_min 0.33
_refine_ls_extinction_coef 0.000004(3)
_refine_ls_extinction_expression Fc^*^=kFc[1+0.001xFc^2^\l^3^/sin(2\q)]^-1/4^
_refine_ls_extinction_method SHELXL
_refine_ls_goodness_of_fit_ref 1.094
_refine_ls_hydrogen_treatment constr
_refine_ls_matrix_type full
_refine_ls_number_parameters 1695
_refine_ls_number_reflns 19401
_refine_ls_number_restraints 11
_refine_ls_restrained_S_all 1.094
_refine_ls_R_factor_all 0.0532
_refine_ls_R_factor_gt 0.0383
_refine_ls_shift/su_max 0.001
_refine_ls_shift/su_mean 0.000
_refine_ls_structure_factor_coef Fsqd
_refine_ls_weighting_details 'calc w=1/[\s^2^(Fo^2^)+(0.0194P)^2^+105.0305P] where P=(Fo^2^+2Fc^2^)/3'
_refine_ls_weighting_scheme calc
_refine_ls_wR_factor_gt 0.0795
_refine_ls_wR_factor_ref 0.0934
_reflns_number_gt 15948
_reflns_number_total 19401
_reflns_threshold_expression >2sigma(I)
_cod_data_source_file b917789b.txt
_cod_data_source_block 729726
_cod_depositor_comments
;
The following automatic conversions were performed:

'_symmetry_cell_setting' value 'Monoclinic' changed to 'monoclinic'
according to /home/saulius/struct/CIF-dictionaries/cif_core.dic
dictionary named 'cif_core.dic' version 2.4.2 from
2011-04-26.

'_exptl_absorpt_correction_type' value 'Multi-scan'
changed to 'multi-scan' according to
/home/saulius/struct/CIF-dictionaries/cif_core.dic dictionary named
'cif_core.dic' version 2.4.2 from 2011-04-26.

Automatic conversion script
Id: cif_fix_values 1891 2012-01-12 08:04:46Z andrius 
;
_cod_original_sg_symbol_H-M P2(1)/c
_cod_database_code 7024491

loop_
_symmetry_equiv_pos_as_xyz
'x, y, z'
'-x, y+1/2, -z+1/2'
'-x, -y, -z'
'x, -y-1/2, z-1/2'

loop_
_atom_site_label
_atom_site_type_symbol
_atom_site_fract_x
_atom_site_fract_y
_atom_site_fract_z
_atom_site_U_iso_or_equiv
_atom_site_adp_type
_atom_site_occupancy
_atom_site_symmetry_multiplicity
_atom_site_calc_flag
_atom_site_refinement_flags
_atom_site_disorder_assembly
_atom_site_disorder_group
Ag1 Ag 0.25781(2) 0.71502(3) 0.101140(18) 0.03397(12) Uani 1 1 d . . .
Ag2 Ag 0.194677(19) 0.83898(3) 0.135816(17) 0.02890(11) Uani 1 1 d . . .
Ag3 Ag 0.19342(2) 0.78808(3) 0.014908(18) 0.03275(12) Uani 1 1 d . . .
Ag4 Ag 0.18929(2) 0.81572(3) 0.26069(2) 0.04006(13) Uani 1 1 d . . .
Ag5 Ag 0.18601(2) 0.79883(3) 0.390847(19) 0.03604(12) Uani 1 1 d . . .
Ag6 Ag 0.25945(2) 0.71289(3) 0.20571(2) 0.03812(13) Uani 1 1 d . . .
Ag7 Ag 0.25955(2) 0.91104(3) 0.33382(2) 0.03856(13) Uani 1 1 d . . .
Ag8 Ag 0.05357(2) 0.87535(3) 0.17941(2) 0.04211(14) Uani 1 1 d . . .
Ag9 Ag 0.28006(2) 0.90871(3) 0.22423(2) 0.04171(14) Uani 1 1 d . . .
Ag10 Ag 0.25986(3) 0.64037(4) -0.02168(2) 0.04879(16) Uani 1 1 d . . .
Ag11 Ag 0.05035(2) 0.77210(4) -0.07497(2) 0.04448(14) Uani 1 1 d . . .
Ag12 Ag 0.27104(2) 0.81842(3) -0.05456(2) 0.04025(13) Uani 1 1 d . . .
Ag13 Ag 0.29933(3) 1.10970(4) 0.19326(3) 0.0677(2) Uani 1 1 d . . .
Ag14 Ag 0.27481(3) 0.99650(4) -0.02173(3) 0.06124(18) Uani 1 1 d . A .
Ag15 Ag 0.25724(3) 0.71131(4) 0.34040(2) 0.05806(18) Uani 1 1 d . . .
Ag16 Ag 0.28555(5) 0.89076(5) 0.07814(4) 0.0430(2) Uani 0.80 1 d P . .
Ag17 Ag 0.2828(2) 0.9259(7) 0.1030(4) 0.222(7) Uani 0.20 1 d P . .
C1 C 0.2852(3) 0.7681(4) 0.0272(2) 0.0308(14) Uani 1 1 d . . .
C2 C 0.3392(3) 0.7671(4) 0.0328(2) 0.0297(14) Uani 1 1 d . . .
C3 C 0.40252(12) 0.7613(2) 0.04017(17) 0.0334(15) Uani 1 1 d G . .
C4 C 0.42914(16) 0.6882(2) 0.04874(17) 0.0373(16) Uani 1 1 d G . .
H4 H 0.4060 0.6440 0.0505 0.045 Uiso 1 1 calc R A .
C5 C 0.49036(17) 0.6811(2) 0.05472(17) 0.0396(16) Uani 1 1 d G A .
H5 H 0.5082 0.6321 0.0604 0.048 Uiso 1 1 calc R . .
C6 C 0.52496(12) 0.7471(3) 0.05213(18) 0.0409(17) Uani 1 1 d G . .
C7 C 0.49835(17) 0.8203(2) 0.04356(19) 0.051(2) Uani 1 1 d G A .
H7 H 0.5215 0.8645 0.0418 0.061 Uiso 1 1 calc R . .
C8 C 0.43713(18) 0.82740(19) 0.03758(18) 0.0432(18) Uani 1 1 d G . .
H8 H 0.4193 0.8763 0.0318 0.052 Uiso 1 1 calc R A .
C9 C 0.2879(3) 0.8199(4) 0.1540(2) 0.0290(14) Uani 1 1 d . . .
C10 C 0.3409(3) 0.8371(4) 0.1628(2) 0.0284(13) Uani 1 1 d . . .
C11 C 0.40420(12) 0.8460(2) 0.17179(16) 0.0286(13) Uani 1 1 d G . .
C12 C 0.43887(17) 0.78126(19) 0.16625(16) 0.0354(15) Uani 1 1 d G A .
H12 H 0.4210 0.7332 0.1573 0.043 Uiso 1 1 calc R . .
C13 C 0.50022(16) 0.7884(2) 0.17402(18) 0.0451(18) Uani 1 1 d G A .
H13 H 0.5234 0.7450 0.1703 0.054 Uiso 1 1 calc R . .
C14 C 0.52691(12) 0.8603(3) 0.18734(17) 0.0399(17) Uani 1 1 d G A .
C15 C 0.49224(17) 0.9250(2) 0.19288(18) 0.0440(18) Uani 1 1 d G A .
H15 H 0.5101 0.9731 0.2018 0.053 Uiso 1 1 calc R . .
C16 C 0.43088(16) 0.9179(2) 0.18511(17) 0.0398(17) Uani 1 1 d G A .
H16 H 0.4077 0.9612 0.1888 0.048 Uiso 1 1 calc R . .
C17 C 0.2820(3) 0.7985(4) 0.2757(2) 0.0284(13) Uani 1 1 d . . .
C18 C 0.3336(3) 0.7791(4) 0.2820(2) 0.0313(14) Uani 1 1 d . . .
C19 C 0.39595(13) 0.7619(3) 0.28960(17) 0.0345(15) Uani 1 1 d G . .
C20 C 0.43654(18) 0.8231(2) 0.29917(19) 0.0458(18) Uani 1 1 d G . .
H20 H 0.4233 0.8741 0.3018 0.055 Uiso 1 1 calc R . .
C21 C 0.49690(17) 0.8079(3) 0.3048(2) 0.054(2) Uani 1 1 d G . .
H21 H 0.5241 0.8488 0.3112 0.065 Uiso 1 1 calc R . .
C22 C 0.51667(14) 0.7316(3) 0.3009(2) 0.052(2) Uani 1 1 d G . .
C23 C 0.4761(2) 0.6705(2) 0.2913(2) 0.059(2) Uani 1 1 d G . .
H23 H 0.4893 0.6195 0.2887 0.071 Uiso 1 1 calc R . .
C24 C 0.41572(18) 0.6857(2) 0.28569(19) 0.050(2) Uani 1 1 d G . .
H24 H 0.3886 0.6448 0.2793 0.060 Uiso 1 1 calc R . .
C25 C 0.2800(3) 0.8028(4) 0.4029(2) 0.0291(14) Uani 1 1 d . . .
C26 C 0.3325(3) 0.8215(4) 0.4119(2) 0.0293(14) Uani 1 1 d . . .
C27 C 0.39435(13) 0.8400(2) 0.42161(17) 0.0334(15) Uani 1 1 d G . .
C28 C 0.43618(17) 0.78155(19) 0.42053(17) 0.0378(16) Uani 1 1 d G . .
H28 H 0.4240 0.7303 0.4132 0.045 Uiso 1 1 calc R . .
C29 C 0.49627(16) 0.7998(2) 0.43042(18) 0.0441(18) Uani 1 1 d G . .
H29 H 0.5243 0.7607 0.4297 0.053 Uiso 1 1 calc R . .
C30 C 0.51451(13) 0.8765(3) 0.44140(18) 0.0448(18) Uani 1 1 d G . .
C31 C 0.47267(19) 0.9349(2) 0.4425(2) 0.055(2) Uani 1 1 d G . .
H31 H 0.4849 0.9862 0.4498 0.066 Uiso 1 1 calc R . .
C32 C 0.41259(17) 0.9166(2) 0.43259(19) 0.0482(19) Uani 1 1 d G . .
H32 H 0.3846 0.9557 0.4333 0.058 Uiso 1 1 calc R . .
C33 C 0.2002(3) 0.5347(5) 0.0904(3) 0.0470(19) Uani 1 1 d . . .
C34 C 0.1968(2) 0.4495(2) 0.0891(2) 0.0438(18) Uani 1 1 d G . .
C35 C 0.24815(16) 0.4064(3) 0.0896(2) 0.056(2) Uani 1 1 d G . .
H35 H 0.2838 0.4321 0.0896 0.068 Uiso 1 1 calc R . .
C36 C 0.24621(17) 0.3249(3) 0.0900(2) 0.060(2) Uani 1 1 d G . .
H36 H 0.2806 0.2961 0.0903 0.073 Uiso 1 1 calc R . .
C37 C 0.1929(2) 0.2866(2) 0.0899(2) 0.052(2) Uani 1 1 d G . .
H37 H 0.1916 0.2321 0.0902 0.062 Uiso 1 1 calc R . .
C38 C 0.14149(16) 0.3297(3) 0.08941(18) 0.0424(17) Uani 1 1 d G . .
C39 C 0.14343(16) 0.4112(3) 0.08900(18) 0.0427(17) Uani 1 1 d G . .
H39 H 0.1090 0.4400 0.0887 0.051 Uiso 1 1 calc R . .
C40 C 0.0869(3) 0.2897(5) 0.0889(3) 0.0450(18) Uani 1 1 d . . .
C41 C 0.2350(4) 0.5465(5) 0.2806(3) 0.059(2) Uani 1 1 d . . .
C42 C 0.2057(2) 0.4804(2) 0.25536(18) 0.0472(19) Uani 1 1 d G . .
C43 C 0.23742(15) 0.4146(3) 0.24641(18) 0.0432(18) Uani 1 1 d G . .
H43 H 0.2786 0.4145 0.2546 0.052 Uiso 1 1 calc R . .
C44 C 0.20752(19) 0.3488(2) 0.22526(18) 0.0412(17) Uani 1 1 d G . .
C45 C 0.14594(19) 0.3489(3) 0.21307(18) 0.053(2) Uani 1 1 d G . .
H45 H 0.1259 0.3049 0.1989 0.064 Uiso 1 1 calc R . .
C46 C 0.11427(15) 0.4147(4) 0.2220(2) 0.066(3) Uani 1 1 d G . .
H46 H 0.0731 0.4148 0.2139 0.079 Uiso 1 1 calc R . .
C47 C 0.1442(2) 0.4805(3) 0.24318(19) 0.062(3) Uani 1 1 d G . .
H47 H 0.1230 0.5245 0.2492 0.075 Uiso 1 1 calc R . .
C48 C 0.2389(3) 0.2794(5) 0.2177(3) 0.0475(19) Uani 1 1 d . . .
C49 C 0.2245(4) 1.1202(6) 0.3187(3) 0.059(2) Uani 1 1 d . . .
C50 C 0.21403(19) 1.2007(2) 0.32877(18) 0.0476(19) Uani 1 1 d G . .
C51 C 0.15664(16) 1.2298(3) 0.32331(17) 0.0424(18) Uani 1 1 d G . .
H51 H 0.1244 1.1972 0.3123 0.051 Uiso 1 1 calc R . .
C52 C 0.14740(13) 1.3076(3) 0.33431(17) 0.0379(16) Uani 1 1 d G . .
C53 C 0.19556(18) 1.3563(2) 0.35076(18) 0.0448(18) Uani 1 1 d G . .
H53 H 0.1894 1.4084 0.3581 0.054 Uiso 1 1 calc R . .
C54 C 0.25295(15) 1.3272(3) 0.35621(19) 0.054(2) Uani 1 1 d G . .
H54 H 0.2852 1.3598 0.3672 0.065 Uiso 1 1 calc R . .
C55 C 0.26219(14) 1.2494(3) 0.3452(2) 0.054(2) Uani 1 1 d G . .
H55 H 0.3006 1.2299 0.3489 0.065 Uiso 1 1 calc R . .
C56 C 0.0880(3) 1.3358(4) 0.3291(2) 0.0350(15) Uani 1 1 d . . .
C57 C 0.2340(4) 1.1819(5) -0.0227(4) 0.063(2) Uani 1 1 d . . .
C58 C 0.20863(18) 1.2559(2) -0.03734(19) 0.0423(17) Uani 1 1 d G . .
C59 C 0.24426(14) 1.3199(3) -0.0426(2) 0.048(2) Uani 1 1 d G . .
H59 H 0.2853 1.3148 -0.0356 0.058 Uiso 1 1 calc R . .
C60 C 0.21851(19) 1.3913(2) -0.0584(2) 0.050(2) Uani 1 1 d G . .
C61 C 0.1571(2) 1.3987(2) -0.0690(2) 0.052(2) Uani 1 1 d G . .
H61 H 0.1399 1.4465 -0.0796 0.062 Uiso 1 1 calc R . .
C62 C 0.12150(14) 1.3348(3) -0.0637(2) 0.053(2) Uani 1 1 d G . .
H62 H 0.0804 1.3399 -0.0707 0.063 Uiso 1 1 calc R . .
C63 C 0.14725(18) 1.2634(2) -0.0479(2) 0.0471(19) Uani 1 1 d G . .
H63 H 0.1234 1.2207 -0.0443 0.056 Uiso 1 1 calc R . .
C64 C 0.2542(4) 1.4547(5) -0.0674(4) 0.063(2) Uani 1 1 d . . .
C65 C 0.1657(3) 0.9984(4) 0.1882(2) 0.0282(13) Uani 1 1 d . . .
C66 C 0.1225(3) 1.0675(4) 0.1850(3) 0.0420(17) Uani 1 1 d . . .
C67 C 0.1547(3) 0.9017(4) -0.0838(2) 0.0370(16) Uani 1 1 d . . .
C68 C 0.1062(3) 0.9599(4) -0.1072(3) 0.0437(18) Uani 1 1 d . . .
C69 C 0.1162(3) 0.9275(4) 0.3093(3) 0.0360(15) Uani 1 1 d . . .
C70 C 0.0606(3) 0.9764(5) 0.3122(3) 0.0419(17) Uani 1 1 d . . .
C71 C 0.3431(3) 0.5919(4) 0.1651(2) 0.0359(15) Uani 1 1 d . . .
C72 C 0.3845(4) 0.5190(5) 0.1722(3) 0.059(2) Uani 1 1 d . . .
C73 C 0.1251(3) 0.6932(4) 0.1819(2) 0.0330(15) Uani 1 1 d . . .
C74 C 0.0680(3) 0.6554(4) 0.1531(3) 0.0417(17) Uani 1 1 d . . .
C75 C 0.3632(3) 1.0125(4) 0.2975(3) 0.0363(16) Uani 1 1 d . . .
C76 C 0.4061(5) 1.0789(7) 0.3151(4) 0.074(3) Uani 1 1 d . . .
C77 C 0.0795(3) 0.8155(4) 0.0551(3) 0.0369(16) Uani 1 1 d . . .
C78 C 0.0115(3) 0.8254(6) 0.0417(3) 0.053(2) Uani 1 1 d . . .
C79 C 0.0957(3) 0.7219(4) 0.3144(2) 0.0376(16) Uani 1 1 d . . .
C80 C 0.0328(4) 0.6999(5) 0.2883(3) 0.055(2) Uani 1 1 d . . .
C81 C 0.1768(3) 0.9844(4) 0.0507(3) 0.0410(17) Uani 1 1 d . A .
C82 C 0.1213(4) 1.0348(5) 0.0360(3) 0.052(2) Uani 1 1 d . . .
C83 C 0.3494(4) 1.0348(6) 0.0898(4) 0.062(2) Uani 1 1 d D . .
C84 C 0.3851(7) 1.1150(9) 0.0758(7) 0.138(7) Uani 1 1 d D . .
C85 C 0.1283(3) 0.6064(4) -0.0313(2) 0.0376(16) Uani 1 1 d . B .
C86 C 0.0706(3) 0.5707(5) -0.0212(3) 0.0472(19) Uani 1 1 d . . .
F1 F 0.06883(19) 1.0508(3) 0.1614(2) 0.0700(15) Uani 1 1 d . . .
F2 F 0.1410(2) 1.1294(3) 0.1643(2) 0.0758(16) Uani 1 1 d . . .
F3 F 0.1173(2) 1.0903(4) 0.2283(2) 0.0820(18) Uani 1 1 d . . .
F4 F 0.1196(2) 1.0329(3) -0.09264(18) 0.0602(12) Uani 1 1 d . . .
F5 F 0.0533(2) 0.9445(3) -0.0983(2) 0.0762(16) Uani 1 1 d . . .
F6 F 0.1018(3) 0.9597(3) -0.15408(17) 0.0833(18) Uani 1 1 d . . .
F7 F 0.02184(18) 0.9811(3) 0.27175(17) 0.0558(12) Uani 1 1 d . . .
F8 F 0.0756(2) 1.0500(3) 0.3250(2) 0.0806(18) Uani 1 1 d . . .
F9 F 0.0326(2) 0.9473(4) 0.3439(2) 0.088(2) Uani 1 1 d . . .
F10 F 0.4279(2) 0.5267(3) 0.20940(19) 0.0745(16) Uani 1 1 d . . .
F11 F 0.3541(3) 0.4551(3) 0.1808(3) 0.102(2) Uani 1 1 d . . .
F12 F 0.4061(4) 0.5011(5) 0.1352(2) 0.128(3) Uani 1 1 d . . .
F13 F 0.01911(19) 0.6950(3) 0.15446(19) 0.0653(14) Uani 1 1 d . . .
F14 F 0.0600(2) 0.5837(3) 0.1676(2) 0.0741(16) Uani 1 1 d . . .
F15 F 0.0712(2) 0.6511(3) 0.10727(17) 0.0693(14) Uani 1 1 d . . .
F16 F 0.4511(3) 1.0823(6) 0.2963(4) 0.153(4) Uani 1 1 d . . .
F17 F 0.3813(4) 1.1478(4) 0.3026(4) 0.159(4) Uani 1 1 d . . .
F18 F 0.4228(7) 1.0817(8) 0.3581(3) 0.288(10) Uani 1 1 d . . .
F19 F -0.0137(2) 0.7537(4) 0.0305(3) 0.105(2) Uani 1 1 d . . .
F20 F -0.0048(2) 0.8606(4) 0.0010(2) 0.0860(19) Uani 1 1 d . . .
F21 F -0.0120(2) 0.8559(6) 0.0728(2) 0.146(4) Uani 1 1 d . . .
F22 F 0.0083(3) 0.7577(4) 0.2618(2) 0.100(2) Uani 1 1 d . . .
F23 F 0.0325(3) 0.6389(4) 0.2596(2) 0.105(2) Uani 1 1 d . . .
F24 F -0.0018(2) 0.6817(4) 0.3180(2) 0.093(2) Uani 1 1 d . . .
F25 F 0.0841(7) 0.9989(10) 0.0001(5) 0.077(6) Uani 0.50(2) 1 d P A 1
F26 F 0.1285(9) 1.1011(10) 0.0219(12) 0.092(9) Uani 0.50(2) 1 d P A 1
F27 F 0.0900(8) 1.0427(14) 0.0679(5) 0.081(8) Uani 0.50(2) 1 d P A 1
F28 F 0.3527(5) 1.1761(7) 0.0885(4) 0.179(4) Uiso 1 1 d . . .
F29 F 0.3956(5) 1.1159(6) 0.0346(3) 0.160(4) Uani 1 1 d . . .
F30 F 0.4388(4) 1.1122(6) 0.1055(3) 0.163(4) Uani 1 1 d . . .
F31 F 0.0364(10) 0.552(2) -0.0597(5) 0.115(16) Uani 0.51(5) 1 d P B 1
F32 F 0.0786(6) 0.5125(15) 0.0067(12) 0.102(14) Uani 0.51(5) 1 d P B 1
F33 F 0.0419(11) 0.6231(10) -0.0003(11) 0.090(11) Uani 0.51(5) 1 d P B 1
F37 F 0.1299(16) 1.1016(16) 0.0627(12) 0.165(15) Uani 0.50(2) 1 d P A 2
F38 F 0.0752(8) 1.0059(13) 0.0408(19) 0.19(2) Uani 0.50(2) 1 d P A 2
F39 F 0.1222(13) 1.072(2) -0.0041(9) 0.137(14) Uani 0.50(2) 1 d P A 2
F40 F 0.0712(9) 0.567(2) 0.0246(5) 0.106(15) Uani 0.49(5) 1 d P B 2
F41 F 0.0214(6) 0.6041(15) -0.0397(13) 0.099(15) Uani 0.49(5) 1 d P B 2
F42 F 0.0622(10) 0.4971(11) -0.0344(14) 0.103(14) Uani 0.49(5) 1 d P B 2
N1 N 0.5886(3) 0.7388(5) 0.0573(3) 0.060(2) Uani 1 1 d . . .
N2 N 0.5910(3) 0.8675(5) 0.1958(3) 0.060(2) Uani 1 1 d . . .
N3 N 0.5792(3) 0.7172(6) 0.3057(3) 0.077(3) Uani 1 1 d . . .
N4 N 0.5767(3) 0.8963(5) 0.4525(3) 0.063(2) Uani 1 1 d . . .
N5 N 0.2058(3) 0.6022(4) 0.0927(2) 0.0428(14) Uani 1 1 d . . .
N6 N 0.0429(3) 0.2590(4) 0.0887(2) 0.0513(17) Uani 1 1 d . . .
N7 N 0.2556(4) 0.5985(5) 0.3018(3) 0.071(2) Uani 1 1 d . . .
N8 N 0.2615(3) 0.2221(4) 0.2112(3) 0.068(2) Uani 1 1 d . . .
N9 N 0.2338(3) 1.0562(5) 0.3127(3) 0.076(2) Uani 1 1 d . . .
N10 N 0.0406(2) 1.3585(4) 0.3253(2) 0.0389(14) Uani 1 1 d . . .
N11 N 0.2518(4) 1.1214(5) -0.0138(5) 0.112(4) Uani 1 1 d . . .
N12 N 0.2824(4) 1.5063(5) -0.0747(4) 0.089(3) Uani 1 1 d . . .
O1 O 0.6080(3) 0.6736(5) 0.0529(3) 0.090(2) Uani 1 1 d . . .
O2 O 0.6191(3) 0.7965(5) 0.0642(3) 0.103(3) Uani 1 1 d . . .
O3 O 0.6185(3) 0.8136(5) 0.1839(4) 0.114(3) Uani 1 1 d . . .
O4 O 0.6129(3) 0.9298(6) 0.2116(3) 0.095(3) Uani 1 1 d . . .
O5 O 0.5938(3) 0.6486(5) 0.3021(3) 0.093(3) Uani 1 1 d . . .
O6 O 0.6134(3) 0.7716(6) 0.3145(4) 0.132(4) Uani 1 1 d . . .
O7 O 0.6122(3) 0.8488(5) 0.4442(3) 0.093(3) Uani 1 1 d . . .
O8 O 0.5894(3) 0.9618(4) 0.4705(3) 0.081(2) Uani 1 1 d . . .
O9 O 0.14380(19) 0.9325(3) 0.17918(18) 0.0366(11) Uani 1 1 d . . .
O10 O 0.21912(19) 1.0148(3) 0.20111(18) 0.0383(11) Uani 1 1 d . . .
O11 O 0.1385(2) 0.8424(3) -0.06485(18) 0.0435(12) Uani 1 1 d . . .
O12 O 0.2058(2) 0.9201(3) -0.08754(18) 0.0424(12) Uani 1 1 d . A .
O13 O 0.11319(19) 0.8900(3) 0.27125(17) 0.0394(11) Uani 1 1 d . . .
O14 O 0.1566(2) 0.9314(3) 0.34477(18) 0.0443(12) Uani 1 1 d . . .
O15 O 0.3391(2) 0.6255(3) 0.12635(17) 0.0391(11) Uani 1 1 d . . .
O16 O 0.3193(2) 0.6060(3) 0.19888(18) 0.0488(13) Uani 1 1 d . . .
O17 O 0.1693(2) 0.6502(3) 0.18804(17) 0.0382(11) Uani 1 1 d . . .
O18 O 0.1212(2) 0.7631(3) 0.19340(18) 0.0412(12) Uani 1 1 d . . .
O19 O 0.3523(2) 0.9690(3) 0.32860(18) 0.0436(12) Uani 1 1 d . . .
O20 O 0.3459(2) 1.0100(3) 0.25325(17) 0.0377(11) Uani 1 1 d . . .
O21 O 0.10210(19) 0.8324(3) 0.09609(18) 0.0451(13) Uani 1 1 d . . .
O22 O 0.1020(2) 0.7914(4) 0.02183(18) 0.0501(14) Uani 1 1 d . . .
O23 O 0.1370(2) 0.6997(3) 0.2964(2) 0.0534(14) Uani 1 1 d . . .
O24 O 0.0971(2) 0.7615(3) 0.35122(17) 0.0449(12) Uani 1 1 d . . .
O25 O 0.1959(3) 0.9516(3) 0.0188(3) 0.0720(19) Uani 1 1 d . . .
O26 O 0.1965(3) 0.9796(4) 0.0919(3) 0.086(2) Uani 1 1 d . . .
O27 O 0.3502(3) 0.9855(5) 0.0597(3) 0.086(2) Uani 1 1 d . . .
O28 O 0.3264(4) 1.0388(6) 0.1262(3) 0.115(3) Uani 1 1 d . . .
O29 O 0.1739(2) 0.5687(3) -0.0172(2) 0.0529(14) Uani 1 1 d . . .
O30 O 0.1234(2) 0.6693(3) -0.0528(2) 0.0604(16) Uani 1 1 d . . .
O1W O 0.3122(2) 0.5547(3) 0.0362(2) 0.0531(14) Uani 1 1 d . . .
H1W H 0.3206 0.5775 0.0651 0.080 Uiso 1 1 d R B .
H2W H 0.3437 0.5248 0.0339 0.080 Uiso 1 1 d R . .
O31 O 0.3326(6) 1.0046(7) -0.0753(7) 0.109(6) Uani 0.590(11) 1 d PD A 1
O32 O 0.3553(6) 0.8768(8) -0.0749(6) 0.059(4) Uani 0.590(11) 1 d PD A 1
C87 C 0.3642(10) 0.9469(8) -0.0790(10) 0.052(7) Uani 0.590(11) 1 d PD A 1
C88 C 0.4224(9) 0.9672(13) -0.0921(8) 0.070(7) Uani 0.590(11) 1 d PD A 1
F34 F 0.4686(5) 0.9539(9) -0.0586(5) 0.125(6) Uani 0.590(11) 1 d PD A 1
F35 F 0.4273(6) 1.0378(7) -0.1080(4) 0.088(4) Uani 0.590(11) 1 d PD A 1
F36 F 0.4327(5) 0.9206(7) -0.1292(4) 0.100(4) Uani 0.590(11) 1 d PD A 1
O33 O 0.3415(5) 0.9085(8) -0.0500(5) 0.038(3) Uani 0.410(11) 1 d PD A 2
O34 O 0.3568(6) 0.8727(8) -0.1217(5) 0.050(4) Uani 0.410(11) 1 d PD A 2
C89 C 0.3606(12) 0.915(2) -0.0866(7) 0.036(6) Uani 0.410(11) 1 d PD A 2
C90 C 0.393(2) 0.987(3) -0.095(3) 0.19(3) Uani 0.410(11) 1 d PD A 2
F43 F 0.3649(14) 1.0511(11) -0.0986(12) 0.204(17) Uani 0.410(11) 1 d PD A 2
F44 F 0.4334(11) 0.9867(17) -0.1184(10) 0.139(11) Uani 0.410(11) 1 d PD A 2
F45 F 0.4322(13) 1.0028(17) -0.0455(9) 0.181(14) Uani 0.410(11) 1 d PD A 2

loop_
_atom_site_aniso_label
_atom_site_aniso_U_11
_atom_site_aniso_U_22
_atom_site_aniso_U_33
_atom_site_aniso_U_23
_atom_site_aniso_U_13
_atom_site_aniso_U_12
Ag1 0.0340(3) 0.0277(3) 0.0385(3) -0.0008(2) 0.0029(2) 0.0064(2)
Ag2 0.0163(2) 0.0305(2) 0.0387(3) -0.0027(2) 0.00241(19) 0.00373(18)
Ag3 0.0182(2) 0.0406(3) 0.0372(3) 0.0058(2) 0.00009(19) 0.0026(2)
Ag4 0.0185(2) 0.0493(3) 0.0522(3) -0.0160(3) 0.0064(2) 0.0000(2)
Ag5 0.0210(2) 0.0384(3) 0.0460(3) 0.0012(2) 0.0001(2) -0.0021(2)
Ag6 0.0301(3) 0.0399(3) 0.0463(3) -0.0111(2) 0.0123(2) -0.0024(2)
Ag7 0.0250(2) 0.0392(3) 0.0513(3) -0.0020(2) 0.0071(2) 0.0004(2)
Ag8 0.0160(2) 0.0436(3) 0.0658(4) 0.0009(3) 0.0059(2) -0.0028(2)
Ag9 0.0358(3) 0.0287(3) 0.0535(3) -0.0084(2) -0.0082(2) 0.0045(2)
Ag10 0.0401(3) 0.0479(3) 0.0513(3) 0.0194(3) -0.0082(3) -0.0124(3)
Ag11 0.0236(3) 0.0559(4) 0.0545(3) 0.0092(3) 0.0090(2) -0.0021(2)
Ag12 0.0427(3) 0.0379(3) 0.0412(3) 0.0033(2) 0.0108(2) 0.0074(2)
Ag13 0.0355(3) 0.0369(3) 0.1326(7) 0.0206(4) 0.0210(4) 0.0000(3)
Ag14 0.0692(4) 0.0416(3) 0.0773(5) -0.0100(3) 0.0251(4) -0.0012(3)
Ag15 0.0872(5) 0.0537(4) 0.0399(3) -0.0153(3) 0.0286(3) -0.0278(3)
Ag16 0.0345(4) 0.0311(4) 0.0594(5) -0.0003(4) -0.0003(4) 0.0041(3)
Ag17 0.034(3) 0.290(11) 0.327(13) 0.279(11) -0.001(5) -0.006(5)
C1 0.028(3) 0.030(3) 0.034(3) -0.003(3) 0.003(3) 0.005(3)
C2 0.024(3) 0.032(3) 0.031(3) -0.004(3) 0.002(3) -0.003(3)
C3 0.026(3) 0.039(4) 0.033(3) -0.003(3) 0.000(3) 0.003(3)
C4 0.028(3) 0.037(4) 0.047(4) -0.002(3) 0.006(3) -0.003(3)
C5 0.025(3) 0.046(4) 0.046(4) -0.003(3) 0.002(3) 0.011(3)
C6 0.024(3) 0.060(5) 0.037(4) -0.002(3) 0.001(3) -0.003(3)
C7 0.031(4) 0.052(5) 0.063(5) 0.010(4) -0.005(4) -0.011(3)
C8 0.036(4) 0.035(4) 0.053(5) 0.006(3) -0.005(3) -0.002(3)
C9 0.026(3) 0.031(3) 0.030(3) -0.004(3) 0.004(3) 0.005(3)
C10 0.027(3) 0.027(3) 0.032(3) -0.004(3) 0.008(3) 0.003(3)
C11 0.022(3) 0.039(4) 0.024(3) -0.001(3) 0.002(2) 0.003(3)
C12 0.028(3) 0.034(4) 0.046(4) 0.001(3) 0.011(3) 0.003(3)
C13 0.034(4) 0.048(4) 0.057(5) 0.012(4) 0.018(3) 0.020(3)
C14 0.019(3) 0.059(5) 0.040(4) 0.012(3) 0.002(3) 0.000(3)
C15 0.028(4) 0.047(4) 0.055(5) -0.010(4) 0.005(3) -0.007(3)
C16 0.023(3) 0.040(4) 0.055(4) -0.010(3) 0.006(3) 0.004(3)
C17 0.025(3) 0.032(3) 0.028(3) -0.002(3) 0.003(3) 0.001(3)
C18 0.028(3) 0.038(4) 0.027(3) 0.003(3) 0.005(3) 0.000(3)
C19 0.025(3) 0.051(4) 0.028(3) 0.004(3) 0.005(3) 0.004(3)
C20 0.030(4) 0.049(4) 0.060(5) -0.002(4) 0.011(3) 0.006(3)
C21 0.025(4) 0.069(6) 0.068(5) 0.000(4) 0.008(4) -0.002(4)
C22 0.033(4) 0.074(6) 0.049(5) 0.003(4) 0.011(3) 0.017(4)
C23 0.043(5) 0.062(6) 0.072(6) -0.010(5) 0.008(4) 0.026(4)
C24 0.036(4) 0.048(5) 0.065(5) -0.004(4) 0.005(4) 0.009(3)
C25 0.022(3) 0.032(3) 0.033(3) -0.001(3) 0.004(3) 0.000(3)
C26 0.031(4) 0.031(3) 0.025(3) 0.002(3) 0.003(3) 0.001(3)
C27 0.028(3) 0.036(4) 0.035(4) 0.000(3) 0.004(3) -0.007(3)
C28 0.031(4) 0.041(4) 0.042(4) -0.008(3) 0.007(3) -0.007(3)
C29 0.029(4) 0.053(5) 0.049(4) -0.001(4) 0.005(3) -0.002(3)
C30 0.030(4) 0.056(5) 0.044(4) 0.010(4) -0.001(3) -0.013(3)
C31 0.039(4) 0.036(4) 0.079(6) 0.013(4) -0.013(4) -0.018(3)
C32 0.035(4) 0.034(4) 0.068(5) 0.009(4) -0.006(4) -0.004(3)
C33 0.041(4) 0.059(5) 0.042(4) -0.007(4) 0.012(3) -0.009(4)
C34 0.042(4) 0.040(4) 0.050(4) 0.002(3) 0.011(3) -0.010(3)
C35 0.035(4) 0.058(5) 0.078(6) 0.001(5) 0.017(4) -0.012(4)
C36 0.034(4) 0.058(5) 0.092(7) -0.006(5) 0.020(4) -0.001(4)
C37 0.046(5) 0.048(5) 0.065(5) -0.003(4) 0.019(4) -0.010(4)
C38 0.034(4) 0.052(5) 0.041(4) 0.004(3) 0.006(3) -0.009(3)
C39 0.035(4) 0.050(5) 0.043(4) 0.002(3) 0.007(3) -0.005(3)
C40 0.037(4) 0.055(5) 0.043(4) 0.001(4) 0.006(3) -0.007(4)
C41 0.086(7) 0.042(5) 0.056(5) 0.017(4) 0.030(5) 0.022(5)
C42 0.058(5) 0.045(4) 0.043(4) 0.016(4) 0.020(4) 0.016(4)
C43 0.034(4) 0.044(4) 0.054(5) 0.017(4) 0.014(3) 0.010(3)
C44 0.032(4) 0.047(4) 0.046(4) 0.016(3) 0.011(3) 0.005(3)
C45 0.035(4) 0.080(6) 0.043(4) 0.005(4) 0.005(3) 0.007(4)
C46 0.033(4) 0.105(8) 0.062(6) 0.019(5) 0.012(4) 0.027(5)
C47 0.064(6) 0.077(6) 0.050(5) 0.020(5) 0.023(4) 0.040(5)
C48 0.033(4) 0.042(4) 0.068(5) 0.014(4) 0.014(4) -0.001(3)
C49 0.034(4) 0.081(7) 0.066(6) 0.004(5) 0.015(4) 0.017(4)
C50 0.033(4) 0.064(5) 0.049(4) 0.011(4) 0.017(3) 0.015(4)
C51 0.026(3) 0.065(5) 0.037(4) 0.003(4) 0.009(3) 0.005(3)
C52 0.023(3) 0.057(5) 0.037(4) 0.009(3) 0.011(3) 0.006(3)
C53 0.024(3) 0.059(5) 0.053(5) 0.022(4) 0.011(3) 0.006(3)
C54 0.022(4) 0.064(5) 0.076(6) 0.024(5) 0.008(4) -0.001(3)
C55 0.023(4) 0.074(6) 0.069(5) 0.019(5) 0.014(4) 0.011(4)
C56 0.026(4) 0.043(4) 0.037(4) 0.001(3) 0.007(3) 0.001(3)
C57 0.044(5) 0.045(5) 0.098(7) 0.005(5) 0.011(5) 0.002(4)
C58 0.036(4) 0.037(4) 0.055(5) 0.005(3) 0.011(3) 0.004(3)
C59 0.029(4) 0.042(4) 0.079(6) -0.004(4) 0.023(4) -0.001(3)
C60 0.042(4) 0.036(4) 0.079(6) -0.003(4) 0.028(4) -0.008(3)
C61 0.043(4) 0.037(4) 0.076(6) 0.004(4) 0.014(4) 0.004(3)
C62 0.033(4) 0.043(4) 0.081(6) 0.000(4) 0.008(4) 0.000(3)
C63 0.035(4) 0.037(4) 0.068(5) -0.001(4) 0.009(4) -0.005(3)
C64 0.057(5) 0.048(5) 0.090(7) 0.000(5) 0.027(5) -0.006(4)
C65 0.024(3) 0.028(3) 0.033(3) -0.003(3) 0.008(3) -0.001(3)
C66 0.029(4) 0.035(4) 0.058(5) -0.004(3) -0.003(3) 0.005(3)
C67 0.036(4) 0.040(4) 0.033(4) 0.004(3) 0.002(3) 0.006(3)
C68 0.040(4) 0.043(4) 0.045(4) 0.010(3) 0.000(3) 0.009(3)
C69 0.024(3) 0.036(4) 0.047(4) -0.001(3) 0.005(3) 0.002(3)
C70 0.032(4) 0.049(4) 0.045(4) -0.004(3) 0.008(3) 0.009(3)
C71 0.034(4) 0.033(4) 0.038(4) 0.002(3) 0.000(3) 0.005(3)
C72 0.070(6) 0.060(6) 0.045(5) 0.011(4) 0.009(4) 0.034(5)
C73 0.032(4) 0.037(4) 0.030(3) 0.006(3) 0.007(3) -0.006(3)
C74 0.041(4) 0.038(4) 0.044(4) 0.000(3) 0.002(3) -0.006(3)
C75 0.025(3) 0.034(4) 0.049(4) -0.010(3) 0.006(3) -0.003(3)
C76 0.077(7) 0.078(7) 0.061(6) -0.008(5) 0.003(5) -0.039(6)
C77 0.021(3) 0.043(4) 0.045(4) 0.012(3) 0.004(3) -0.003(3)
C78 0.022(4) 0.089(7) 0.046(5) 0.010(4) 0.001(3) 0.001(4)
C79 0.040(4) 0.045(4) 0.027(3) 0.004(3) 0.006(3) -0.009(3)
C80 0.049(5) 0.068(6) 0.039(4) 0.004(4) -0.010(4) -0.022(4)
C81 0.032(4) 0.033(4) 0.059(5) 0.014(4) 0.010(4) -0.003(3)
C82 0.056(5) 0.050(5) 0.049(5) 0.010(4) 0.010(4) 0.019(4)
C83 0.041(5) 0.077(7) 0.073(6) -0.013(5) 0.023(4) 0.000(4)
C84 0.086(10) 0.156(16) 0.156(16) -0.069(14) -0.015(10) 0.009(10)
C85 0.041(4) 0.035(4) 0.037(4) -0.003(3) 0.011(3) -0.007(3)
C86 0.046(5) 0.048(5) 0.049(5) 0.005(4) 0.012(4) -0.003(4)
F1 0.032(2) 0.055(3) 0.111(4) -0.012(3) -0.016(3) 0.010(2)
F2 0.059(3) 0.038(3) 0.126(5) 0.022(3) 0.007(3) 0.005(2)
F3 0.076(4) 0.094(4) 0.072(4) -0.024(3) 0.005(3) 0.050(3)
F4 0.066(3) 0.043(3) 0.068(3) 0.004(2) 0.005(2) 0.015(2)
F5 0.038(3) 0.071(4) 0.114(5) 0.013(3) 0.003(3) 0.013(2)
F6 0.116(5) 0.085(4) 0.039(3) 0.006(3) -0.010(3) 0.046(4)
F7 0.031(2) 0.067(3) 0.063(3) -0.007(2) -0.004(2) 0.017(2)
F8 0.050(3) 0.061(3) 0.122(5) -0.041(3) -0.006(3) 0.017(2)
F9 0.062(3) 0.129(5) 0.086(4) 0.034(4) 0.046(3) 0.043(3)
F10 0.062(3) 0.080(4) 0.073(3) 0.009(3) -0.008(3) 0.035(3)
F11 0.128(6) 0.040(3) 0.122(5) 0.005(3) -0.013(4) 0.019(3)
F12 0.172(7) 0.149(6) 0.067(4) 0.018(4) 0.038(4) 0.132(6)
F13 0.031(2) 0.066(3) 0.091(4) -0.018(3) -0.006(2) -0.004(2)
F14 0.060(3) 0.047(3) 0.099(4) 0.019(3) -0.021(3) -0.027(2)
F15 0.070(3) 0.087(4) 0.044(3) -0.018(3) -0.006(2) -0.014(3)
F16 0.060(4) 0.179(9) 0.221(10) -0.020(7) 0.033(5) -0.072(5)
F17 0.151(8) 0.062(5) 0.267(12) -0.062(6) 0.051(8) -0.051(5)
F18 0.45(2) 0.296(15) 0.071(5) 0.018(7) -0.057(8) -0.315(16)
F19 0.035(3) 0.126(6) 0.149(6) 0.012(5) 0.005(3) -0.026(3)
F20 0.051(3) 0.132(5) 0.067(3) 0.018(3) -0.006(3) 0.039(3)
F21 0.027(3) 0.342(13) 0.064(4) -0.066(6) -0.003(3) 0.052(5)
F22 0.060(3) 0.109(5) 0.109(5) 0.043(4) -0.036(3) -0.017(3)
F23 0.093(5) 0.109(5) 0.095(5) -0.045(4) -0.024(4) -0.025(4)
F24 0.053(3) 0.152(6) 0.069(4) 0.005(4) 0.002(3) -0.060(4)
F25 0.044(8) 0.118(13) 0.060(8) -0.016(8) -0.013(6) 0.019(8)
F26 0.065(9) 0.036(8) 0.18(3) 0.038(12) 0.034(16) 0.011(6)
F27 0.072(12) 0.108(19) 0.071(9) -0.005(9) 0.033(7) 0.037(12)
F29 0.225(11) 0.155(8) 0.099(6) -0.006(6) 0.033(7) -0.107(8)
F30 0.115(6) 0.206(10) 0.148(7) 0.000(7) -0.022(6) -0.102(7)
F31 0.070(15) 0.22(4) 0.048(8) -0.012(13) 0.002(8) -0.08(2)
F32 0.061(8) 0.091(17) 0.14(3) 0.087(18) 0.000(13) -0.023(10)
F33 0.082(16) 0.086(11) 0.12(2) -0.015(12) 0.065(17) -0.016(10)
F37 0.19(3) 0.088(16) 0.19(2) -0.065(17) -0.04(2) 0.075(17)
F38 0.041(9) 0.072(15) 0.46(7) 0.10(2) 0.09(2) 0.018(9)
F39 0.122(19) 0.19(3) 0.112(17) 0.110(18) 0.046(15) 0.08(2)
F40 0.081(13) 0.19(4) 0.048(8) -0.009(14) 0.027(8) -0.06(2)
F41 0.033(6) 0.095(17) 0.16(4) 0.081(19) 0.008(11) -0.001(8)
F42 0.076(15) 0.067(11) 0.19(4) -0.052(15) 0.073(19) -0.040(10)
N1 0.026(3) 0.088(6) 0.066(5) 0.003(4) 0.007(3) 0.000(4)
N2 0.024(3) 0.086(6) 0.070(5) 0.015(4) 0.010(3) 0.005(4)
N3 0.038(4) 0.102(7) 0.095(6) 0.005(5) 0.019(4) 0.027(5)
N4 0.037(4) 0.079(6) 0.067(5) 0.016(4) -0.004(4) -0.022(4)
N5 0.044(4) 0.037(4) 0.048(4) -0.005(3) 0.012(3) -0.010(3)
N6 0.035(4) 0.058(4) 0.062(4) 0.002(3) 0.009(3) -0.010(3)
N7 0.110(7) 0.043(4) 0.065(5) 0.005(4) 0.033(5) 0.017(4)
N8 0.046(4) 0.044(4) 0.120(7) 0.015(4) 0.028(4) 0.003(3)
N9 0.049(5) 0.078(6) 0.104(7) -0.008(5) 0.025(4) 0.019(4)
N10 0.023(3) 0.047(4) 0.047(4) -0.006(3) 0.008(2) 0.001(3)
N11 0.076(6) 0.043(5) 0.211(13) 0.010(6) 0.012(7) 0.005(5)
N12 0.076(6) 0.061(5) 0.136(9) -0.001(5) 0.036(6) -0.027(5)
O1 0.033(3) 0.116(6) 0.122(6) -0.015(5) 0.019(4) 0.022(4)
O2 0.030(3) 0.113(6) 0.158(8) 0.010(6) -0.005(4) -0.023(4)
O3 0.032(3) 0.080(5) 0.238(11) 0.042(6) 0.050(5) 0.022(4)
O4 0.031(3) 0.148(8) 0.102(6) -0.047(5) 0.002(3) -0.022(4)
O5 0.048(4) 0.121(7) 0.109(6) -0.027(5) 0.015(4) 0.035(4)
O6 0.032(4) 0.110(7) 0.258(13) 0.017(8) 0.035(6) 0.007(4)
O7 0.031(3) 0.123(7) 0.125(7) -0.001(5) 0.014(4) -0.011(4)
O8 0.053(4) 0.081(5) 0.101(5) 0.009(4) -0.006(4) -0.039(4)
O9 0.023(2) 0.030(2) 0.059(3) -0.012(2) 0.015(2) -0.0026(19)
O10 0.024(2) 0.029(2) 0.059(3) 0.000(2) 0.001(2) -0.0010(19)
O11 0.031(3) 0.047(3) 0.048(3) 0.017(2) -0.003(2) -0.003(2)
O12 0.035(3) 0.044(3) 0.050(3) 0.010(2) 0.012(2) 0.000(2)
O13 0.026(2) 0.051(3) 0.040(3) -0.009(2) 0.006(2) 0.008(2)
O14 0.030(3) 0.049(3) 0.049(3) -0.007(2) -0.004(2) 0.009(2)
O15 0.039(3) 0.035(3) 0.044(3) 0.006(2) 0.010(2) 0.010(2)
O16 0.055(3) 0.052(3) 0.041(3) 0.003(2) 0.014(3) 0.019(3)
O17 0.029(2) 0.036(3) 0.049(3) -0.007(2) 0.008(2) 0.000(2)
O18 0.033(3) 0.032(3) 0.052(3) -0.004(2) -0.008(2) 0.001(2)
O19 0.034(3) 0.043(3) 0.051(3) 0.000(2) 0.001(2) -0.005(2)
O20 0.032(2) 0.035(3) 0.045(3) -0.007(2) 0.005(2) -0.003(2)
O21 0.020(2) 0.062(3) 0.048(3) -0.012(3) -0.006(2) 0.003(2)
O22 0.024(2) 0.086(4) 0.040(3) 0.002(3) 0.004(2) -0.005(3)
O23 0.058(3) 0.051(3) 0.058(3) -0.011(3) 0.029(3) -0.018(3)
O24 0.026(2) 0.068(4) 0.039(3) -0.005(3) 0.004(2) -0.009(2)
O25 0.083(5) 0.037(3) 0.114(5) 0.002(3) 0.064(4) 0.011(3)
O26 0.086(5) 0.090(5) 0.068(5) 0.014(4) -0.021(4) 0.020(4)
O27 0.078(5) 0.081(5) 0.096(6) 0.015(4) 0.007(4) 0.024(4)
O28 0.115(7) 0.111(7) 0.123(7) -0.022(6) 0.035(6) -0.012(6)
O29 0.039(3) 0.055(3) 0.059(3) 0.021(3) -0.003(3) -0.011(3)
O30 0.052(3) 0.057(4) 0.082(4) 0.032(3) 0.035(3) 0.016(3)
O1W 0.046(3) 0.053(3) 0.059(3) 0.003(3) 0.009(3) 0.011(3)
O31 0.086(9) 0.049(7) 0.213(18) -0.001(9) 0.082(11) -0.003(7)
O32 0.044(6) 0.035(7) 0.105(13) 0.017(7) 0.030(7) 0.003(6)
C87 0.043(10) 0.039(13) 0.075(14) -0.010(11) 0.013(9) -0.014(11)
C88 0.060(14) 0.077(13) 0.060(11) 0.011(10) -0.019(11) -0.047(11)
F34 0.052(7) 0.201(17) 0.121(12) 0.031(11) 0.016(7) -0.020(8)
F35 0.112(10) 0.073(8) 0.094(8) -0.010(7) 0.052(7) -0.046(8)
F36 0.116(9) 0.076(8) 0.135(10) -0.040(7) 0.089(8) -0.027(7)
O33 0.032(7) 0.027(7) 0.052(8) 0.008(6) 0.004(6) 0.001(5)
O34 0.066(9) 0.042(8) 0.047(8) 0.004(7) 0.021(7) -0.002(6)
C89 0.027(11) 0.03(2) 0.050(15) -0.012(17) 0.016(10) -0.004(14)
C90 0.06(3) 0.26(8) 0.22(7) 0.10(6) -0.01(4) -0.07(4)
F43 0.27(4) 0.052(12) 0.33(4) 0.056(18) 0.16(4) 0.003(16)
F44 0.17(2) 0.10(2) 0.17(3) 0.003(19) 0.12(2) -0.049(19)
F45 0.19(3) 0.20(3) 0.16(2) -0.04(2) 0.05(2) -0.16(3)

loop_
_atom_type_symbol
_atom_type_description
_atom_type_scat_dispersion_real
_atom_type_scat_dispersion_imag
_atom_type_scat_source
C C 0.0033 0.0016 'International Tables Vol C Tables 4.2.6.8 and 6.1.1.4'
H H 0.0000 0.0000 'International Tables Vol C Tables 4.2.6.8 and 6.1.1.4'
N N 0.0061 0.0033 'International Tables Vol C Tables 4.2.6.8 and 6.1.1.4'
O O 0.0106 0.0060 'International Tables Vol C Tables 4.2.6.8 and 6.1.1.4'
F F 0.0171 0.0103 'International Tables Vol C Tables 4.2.6.8 and 6.1.1.4'
Ag Ag -0.8971 1.1015 'International Tables Vol C Tables 4.2.6.8 and 6.1.1.4'

loop_
_geom_angle_atom_site_label_1
_geom_angle_atom_site_label_2
_geom_angle_atom_site_label_3
_geom_angle
_geom_angle_site_symmetry_1
_geom_angle_site_symmetry_3
N5 Ag1 C9 143.0(2) . .
N5 Ag1 O15 81.7(2) . .
C9 Ag1 O15 100.21(19) . .
N5 Ag1 C1 115.9(2) . .
C9 Ag1 C1 100.3(2) . .
O15 Ag1 C1 99.91(18) . .
N5 Ag1 Ag2 111.92(16) . .
C9 Ag1 Ag2 47.05(15) . .
O15 Ag1 Ag2 141.58(12) . .
C1 Ag1 Ag2 104.96(14) . .
N5 Ag1 Ag3 96.03(16) . .
C9 Ag1 Ag3 104.84(15) . .
O15 Ag1 Ag3 139.69(12) . .
C1 Ag1 Ag3 45.04(14) . .
Ag2 Ag1 Ag3 76.603(19) . .
N5 Ag1 Ag6 89.85(16) . .
C9 Ag1 Ag6 54.67(16) . .
O15 Ag1 Ag6 80.67(11) . .
C1 Ag1 Ag6 154.12(15) . .
Ag2 Ag1 Ag6 64.277(18) . .
Ag3 Ag1 Ag6 139.64(2) . .
N5 Ag1 Ag16 155.80(17) . .
C9 Ag1 Ag16 50.84(16) . .
O15 Ag1 Ag16 119.08(12) . .
C1 Ag1 Ag16 51.96(14) . .
Ag2 Ag1 Ag16 60.51(2) . .
Ag3 Ag1 Ag16 60.31(2) . .
Ag6 Ag1 Ag16 104.93(3) . .
C9 Ag2 O21 160.0(2) . .
C9 Ag2 O9 122.24(20) . .
O21 Ag2 O9 77.63(17) . .
C9 Ag2 Ag17 53.5(2) . .
O21 Ag2 Ag17 122.6(2) . .
O9 Ag2 Ag17 105.9(3) . .
C9 Ag2 Ag1 54.15(17) . .
O21 Ag2 Ag1 106.77(13) . .
O9 Ag2 Ag1 169.70(12) . .
Ag17 Ag2 Ag1 79.9(3) . .
C9 Ag2 Ag16 53.82(17) . .
O21 Ag2 Ag16 115.59(14) . .
O9 Ag2 Ag16 122.29(11) . .
Ag17 Ag2 Ag16 18.0(3) . .
Ag1 Ag2 Ag16 64.76(2) . .
C9 Ag2 Ag6 53.56(17) . .
O21 Ag2 Ag6 125.86(15) . .
O9 Ag2 Ag6 109.84(12) . .
Ag17 Ag2 Ag6 107.08(11) . .
Ag1 Ag2 Ag6 59.952(17) . .
Ag16 Ag2 Ag6 104.89(3) . .
C9 Ag2 Ag9 54.36(16) . .
O21 Ag2 Ag9 145.65(13) . .
O9 Ag2 Ag9 68.18(11) . .
Ag17 Ag2 Ag9 72.0(3) . .
Ag1 Ag2 Ag9 106.45(2) . .
Ag16 Ag2 Ag9 86.55(2) . .
Ag6 Ag2 Ag9 66.229(17) . .
C1 Ag3 O22 163.4(2) . .
C1 Ag3 O11 120.8(2) . .
O22 Ag3 O11 75.74(18) . .
C1 Ag3 Ag1 57.32(18) . .
O22 Ag3 Ag1 106.05(14) . .
O11 Ag3 Ag1 175.28(12) . .
C1 Ag3 Ag12 54.66(18) . .
O22 Ag3 Ag12 141.78(14) . .
O11 Ag3 Ag12 66.10(11) . .
Ag1 Ag3 Ag12 111.83(2) . .
C1 Ag3 Ag16 55.70(17) . .
O22 Ag3 Ag16 120.42(15) . .
O11 Ag3 Ag16 118.94(11) . .
Ag1 Ag3 Ag16 64.15(3) . .
Ag12 Ag3 Ag16 81.84(3) . .
C1 Ag3 Ag10 53.27(17) . .
O22 Ag3 Ag10 125.82(16) . .
O11 Ag3 Ag10 100.10(12) . .
Ag1 Ag3 Ag10 75.281(18) . .
Ag12 Ag3 Ag10 62.097(17) . .
Ag16 Ag3 Ag10 108.82(2) . .
C17 Ag4 O13 147.2(2) . .
C17 Ag4 O18 125.6(2) . .
O13 Ag4 O18 85.22(17) . .
C17 Ag4 Ag7 62.11(17) . .
O13 Ag4 Ag7 85.58(12) . .
O18 Ag4 Ag7 167.46(11) . .
C17 Ag4 Ag9 52.65(17) . .
O13 Ag4 Ag9 111.71(13) . .
O18 Ag4 Ag9 108.01(13) . .
Ag7 Ag4 Ag9 67.796(19) . .
C17 Ag4 Ag6 53.38(17) . .
O13 Ag4 Ag6 156.02(12) . .
O18 Ag4 Ag6 72.36(12) . .
Ag7 Ag4 Ag6 115.12(2) . .
Ag9 Ag4 Ag6 69.018(18) . .
C17 Ag4 Ag15 54.77(17) . .
O13 Ag4 Ag15 121.79(13) . .
O18 Ag4 Ag15 122.32(11) . .
Ag7 Ag4 Ag15 69.97(2) . .
Ag9 Ag4 Ag15 106.34(2) . .
Ag6 Ag4 Ag15 78.75(2) . .
C25 Ag5 O24 153.6(2) . .
C25 Ag5 O30 127.2(2) . 4_576
O24 Ag5 O30 78.24(19) . 4_576
C25 Ag5 Ag15 54.73(17) . .
O24 Ag5 Ag15 99.01(13) . .
O30 Ag5 Ag15 160.26(15) 4_576 .
C25 Ag5 Ag10 56.57(17) . 4_576
O24 Ag5 Ag10 148.97(13) . 4_576
O30 Ag5 Ag10 70.83(14) 4_576 4_576
Ag15 Ag5 Ag10 109.20(2) . 4_576
C25 Ag5 Ag12 53.14(17) . 4_576
O24 Ag5 Ag12 120.75(15) . 4_576
O30 Ag5 Ag12 102.33(16) 4_576 4_576
Ag15 Ag5 Ag12 61.96(2) . 4_576
Ag10 Ag5 Ag12 65.387(19) 4_576 4_576
C25 Ag5 Ag7 55.98(17) . .
O24 Ag5 Ag7 115.84(13) . .
O30 Ag5 Ag7 130.34(14) 4_576 .
Ag15 Ag5 Ag7 68.64(2) . .
Ag10 Ag5 Ag7 87.07(2) 4_576 .
Ag12 Ag5 Ag7 107.86(2) 4_576 .
O17 Ag6 O16 98.11(18) . .
O17 Ag6 C17 119.49(19) . .
O16 Ag6 C17 120.37(19) . .
O17 Ag6 C9 122.45(19) . .
O16 Ag6 C9 107.03(19) . .
C17 Ag6 C9 90.6(2) . .
O17 Ag6 Ag1 87.38(12) . .
O16 Ag6 Ag1 79.28(12) . .
C17 Ag6 Ag1 140.42(15) . .
C9 Ag6 Ag1 49.83(14) . .
O17 Ag6 Ag4 80.36(11) . .
O16 Ag6 Ag4 152.51(13) . .
C17 Ag6 Ag4 43.77(14) . .
C9 Ag6 Ag4 96.50(14) . .
Ag1 Ag6 Ag4 127.75(2) . .
O17 Ag6 Ag2 83.33(12) . .
O16 Ag6 Ag2 134.99(13) . .
C17 Ag6 Ag2 96.34(15) . .
C9 Ag6 Ag2 42.88(14) . .
Ag1 Ag6 Ag2 55.771(16) . .
Ag4 Ag6 Ag2 72.366(19) . .
O19 Ag7 O14 147.30(17) . .
O19 Ag7 N9 75.8(2) . .
O14 Ag7 N9 73.4(2) . .
O19 Ag7 C17 88.38(18) . .
O14 Ag7 C17 119.39(17) . .
N9 Ag7 C17 127.4(2) . .
O19 Ag7 C25 107.71(18) . .
O14 Ag7 C25 92.00(18) . .
N9 Ag7 C25 146.1(2) . .
C17 Ag7 C25 86.41(19) . .
O19 Ag7 Ag4 124.65(13) . .
O14 Ag7 Ag4 76.01(11) . .
N9 Ag7 Ag4 107.5(2) . .
C17 Ag7 Ag4 44.60(13) . .
C25 Ag7 Ag4 97.96(13) . .
O19 Ag7 Ag5 148.08(12) . .
O14 Ag7 Ag5 53.42(12) . .
N9 Ag7 Ag5 124.74(18) . .
C17 Ag7 Ag5 94.36(14) . .
C25 Ag7 Ag5 41.03(13) . .
Ag4 Ag7 Ag5 75.91(2) . .
O19 Ag7 Ag9 69.04(12) . .
O14 Ag7 Ag9 116.65(12) . .
N9 Ag7 Ag9 81.8(2) . .
C17 Ag7 Ag9 46.05(14) . .
C25 Ag7 Ag9 131.59(14) . .
Ag4 Ag7 Ag9 57.450(18) . .
Ag5 Ag7 Ag9 132.35(2) . .
N10 Ag8 O9 162.2(2) 2_545 .
N10 Ag8 O18 120.2(2) 2_545 .
O9 Ag8 O18 77.67(16) . .
O10 Ag9 O20 80.59(16) . .
O10 Ag9 C17 137.09(19) . .
O20 Ag9 C17 115.57(19) . .
O10 Ag9 C9 111.97(19) . .
O20 Ag9 C9 125.16(19) . .
C17 Ag9 C9 91.3(2) . .
O10 Ag9 Ag4 95.16(12) . .
O20 Ag9 Ag4 136.08(12) . .
C17 Ag9 Ag4 44.78(14) . .
C9 Ag9 Ag4 97.16(15) . .
O10 Ag9 Ag2 79.45(12) . .
O20 Ag9 Ag2 146.10(12) . .
C17 Ag9 Ag2 97.62(15) . .
C9 Ag9 Ag2 42.70(14) . .
Ag4 Ag9 Ag2 73.026(18) . .
O10 Ag9 Ag7 94.04(13) . .
O20 Ag9 Ag7 81.78(12) . .
C17 Ag9 Ag7 53.41(15) . .
C9 Ag9 Ag7 144.16(15) . .
Ag4 Ag9 Ag7 54.755(18) . .
Ag2 Ag9 Ag7 126.67(2) . .
O29 Ag10 O1W 87.52(18) . .
O29 Ag10 C25 123.58(19) . 4_575
O1W Ag10 C25 133.97(19) . 4_575
O29 Ag10 C1 120.6(2) . .
O1W Ag10 C1 96.5(2) . .
C25 Ag10 C1 94.6(2) 4_575 .
O29 Ag10 Ag5 83.06(12) . 4_575
O1W Ag10 Ag5 162.29(14) . 4_575
C25 Ag10 Ag5 45.28(14) 4_575 4_575
C1 Ag10 Ag5 101.20(14) . 4_575
O29 Ag10 Ag12 128.80(14) . .
O1W Ag10 Ag12 137.35(14) . .
C25 Ag10 Ag12 48.49(15) 4_575 .
C1 Ag10 Ag12 48.67(14) . .
Ag5 Ag10 Ag12 58.607(18) 4_575 .
O29 Ag10 Ag3 86.00(15) . .
O1W Ag10 Ag3 117.71(14) . .
C25 Ag10 Ag3 99.15(15) 4_575 .
C1 Ag10 Ag3 40.43(14) . .
Ag5 Ag10 Ag3 76.65(2) 4_575 .
Ag12 Ag10 Ag3 55.015(17) . .
N6 Ag11 O11 162.9(2) 3_565 .
N6 Ag11 O30 118.7(2) 3_565 .
O11 Ag11 O30 78.38(19) . .
O33 Ag12 O32 25.0(4) . .
O33 Ag12 O12 85.1(3) . .
O32 Ag12 O12 94.6(3) . .
O33 Ag12 C25 119.0(4) . 4_575
O32 Ag12 C25 94.6(4) . 4_575
O12 Ag12 C25 122.32(19) . 4_575
O33 Ag12 C1 103.3(4) . .
O32 Ag12 C1 115.2(4) . .
O12 Ag12 C1 126.20(19) . .
C25 Ag12 C1 99.9(2) 4_575 .
O33 Ag12 Ag3 127.6(4) . .
O32 Ag12 Ag3 150.9(4) . .
O12 Ag12 Ag3 88.65(12) . .
C25 Ag12 Ag3 108.03(15) 4_575 .
C1 Ag12 Ag3 44.23(15) . .
O33 Ag12 Ag15 96.1(4) . 4_575
O32 Ag12 Ag15 75.6(4) . 4_575
O12 Ag12 Ag15 77.98(12) . 4_575
C25 Ag12 Ag15 49.98(15) 4_575 4_575
C1 Ag12 Ag15 149.75(15) . 4_575
Ag3 Ag12 Ag15 133.08(3) . 4_575
O33 Ag12 Ag5 152.0(4) . 4_575
O32 Ag12 Ag5 129.4(4) . 4_575
O12 Ag12 Ag5 89.11(12) . 4_575
C25 Ag12 Ag5 44.36(14) 4_575 4_575
C1 Ag12 Ag5 102.25(15) . 4_575
Ag3 Ag12 Ag5 79.43(2) . 4_575
Ag15 Ag12 Ag5 55.90(2) 4_575 4_575
O33 Ag12 Ag14 49.0(4) . .
O32 Ag12 Ag14 72.1(4) . .
O12 Ag12 Ag14 52.72(13) . .
C25 Ag12 Ag14 164.26(15) 4_575 .
C1 Ag12 Ag14 93.53(15) . .
Ag3 Ag12 Ag14 87.32(2) . .
Ag15 Ag12 Ag14 116.68(3) 4_575 .
Ag5 Ag12 Ag14 140.01(3) 4_575 .
O33 Ag12 Ag10 137.7(3) . .
O32 Ag12 Ag10 126.3(3) . .
O12 Ag12 Ag10 136.94(12) . .
C25 Ag12 Ag10 50.24(15) 4_575 .
C1 Ag12 Ag10 52.52(15) . .
Ag3 Ag12 Ag10 62.888(19) . .
Ag15 Ag12 Ag10 97.78(2) 4_575 .
Ag5 Ag12 Ag10 56.005(17) 4_575 .
Ag14 Ag12 Ag10 144.94(3) . .
N8 Ag13 O28 141.5(3) 1_565 .
N8 Ag13 O10 102.1(2) 1_565 .
O28 Ag13 O10 93.3(2) . .
N8 Ag13 O20 124.5(3) 1_565 .
O28 Ag13 O20 93.5(3) . .
O10 Ag13 O20 73.81(15) . .
N8 Ag13 O5 100.6(3) 1_565 2_655
O28 Ag13 O5 77.0(3) . 2_655
O10 Ag13 O5 153.5(2) . 2_655
O20 Ag13 O5 82.1(2) . 2_655
N11 Ag14 O31 101.4(4) . .
N11 Ag14 O33 144.8(4) . .
O31 Ag14 O33 45.3(4) . .
N11 Ag14 O25 92.1(3) . .
O31 Ag14 O25 160.3(4) . .
O33 Ag14 O25 123.0(3) . .
N11 Ag14 O12 116.0(3) . .
O31 Ag14 O12 83.8(4) . .
O33 Ag14 O12 77.2(3) . .
O25 Ag14 O12 77.4(2) . .
N11 Ag14 Ag12 163.0(3) . .
O31 Ag14 Ag12 80.8(3) . .
O33 Ag14 Ag12 44.2(3) . .
O25 Ag14 Ag12 82.13(14) . .
O12 Ag14 Ag12 47.19(11) . .
N11 Ag14 Ag16 114.1(4) . .
O31 Ag14 Ag16 132.0(4) . .
O33 Ag14 Ag16 90.4(3) . .
O25 Ag14 Ag16 50.66(17) . .
O12 Ag14 Ag16 106.46(11) . .
Ag12 Ag14 Ag16 74.37(2) . .
N7 Ag15 C25 159.1(3) . .
N7 Ag15 C17 97.5(2) . .
C25 Ag15 C17 96.8(2) . .
N7 Ag15 Ag5 139.6(2) . .
C25 Ag15 Ag5 47.40(15) . .
C17 Ag15 Ag5 107.63(14) . .
N7 Ag15 Ag12 109.9(2) . 4_576
C25 Ag15 Ag12 52.19(16) . 4_576
C17 Ag15 Ag12 147.02(14) . 4_576
Ag5 Ag15 Ag12 62.136(19) . 4_576
N7 Ag15 Ag4 100.2(2) . .
C25 Ag15 Ag4 100.64(15) . .
C17 Ag15 Ag4 43.01(14) . .
Ag5 Ag15 Ag4 79.13(2) . .
Ag12 Ag15 Ag4 141.24(3) 4_576 .
Ag17 Ag16 O27 82.6(4) . .
Ag17 Ag16 C9 68.9(4) . .
O27 Ag16 C9 129.4(2) . .
Ag17 Ag16 C1 164.0(4) . .
O27 Ag16 C1 111.7(3) . .
C9 Ag16 C1 95.7(2) . .
Ag17 Ag16 C10 67.9(4) . .
O27 Ag16 C10 103.5(2) . .
C9 Ag16 C10 27.39(19) . .
C1 Ag16 C10 100.66(19) . .
Ag17 Ag16 Ag2 67.5(4) . .
O27 Ag16 Ag2 149.8(2) . .
C9 Ag16 Ag2 43.91(14) . .
C1 Ag16 Ag2 98.50(15) . .
C10 Ag16 Ag2 70.28(13) . .
Ag17 Ag16 Ag3 132.1(4) . .
O27 Ag16 Ag3 131.6(2) . .
C9 Ag16 Ag3 97.57(15) . .
C1 Ag16 Ag3 42.83(14) . .
C10 Ag16 Ag3 119.49(14) . .
Ag2 Ag16 Ag3 71.58(3) . .
Ag17 Ag16 Ag1 113.5(4) . .
O27 Ag16 Ag1 150.51(18) . .
C9 Ag16 Ag1 47.54(15) . .
C1 Ag16 Ag1 50.45(15) . .
C10 Ag16 Ag1 64.20(14) . .
Ag2 Ag16 Ag1 54.73(2) . .
Ag3 Ag16 Ag1 55.54(2) . .
Ag17 Ag16 Ag14 107.3(4) . .
O27 Ag16 Ag14 51.23(18) . .
C9 Ag16 Ag14 175.43(14) . .
C1 Ag16 Ag14 87.83(15) . .
C10 Ag16 Ag14 154.44(14) . .
Ag2 Ag16 Ag14 132.70(4) . .
Ag3 Ag16 Ag14 82.99(3) . .
Ag1 Ag16 Ag14 134.84(3) . .
Ag16 Ag17 O26 110.9(6) . .
Ag16 Ag17 O28 133.3(6) . .
O26 Ag17 O28 91.4(6) . .
Ag16 Ag17 C9 88.7(6) . .
O26 Ag17 C9 110.8(4) . .
O28 Ag17 C9 121.9(6) . .
Ag16 Ag17 O27 74.4(5) . .
O26 Ag17 O27 114.6(4) . .
O28 Ag17 O27 58.9(4) . .
C9 Ag17 O27 134.6(4) . .
Ag16 Ag17 C10 91.4(5) . .
O26 Ag17 C10 136.1(5) . .
O28 Ag17 C10 100.1(5) . .
C9 Ag17 C10 29.6(2) . .
O27 Ag17 C10 107.6(3) . .
Ag16 Ag17 C83 103.0(6) . .
O26 Ag17 C83 103.8(5) . .
O28 Ag17 C83 30.4(3) . .
C9 Ag17 C83 136.5(4) . .
O27 Ag17 C83 28.6(3) . .
C10 Ag17 C83 107.4(4) . .
Ag16 Ag17 Ag2 94.5(5) . .
O26 Ag17 Ag2 64.5(3) . .
O28 Ag17 Ag2 132.2(7) . .
C9 Ag17 Ag2 47.76(18) . .
O27 Ag17 Ag2 167.9(7) . .
C10 Ag17 Ag2 76.9(2) . .
C83 Ag17 Ag2 161.8(7) . .
C2 C1 Ag3 171.2(6) . .
C2 C1 Ag12 94.0(5) . .
Ag3 C1 Ag12 81.1(2) . .
C2 C1 Ag1 107.7(5) . .
Ag3 C1 Ag1 77.6(2) . .
Ag12 C1 Ag1 158.2(3) . .
C2 C1 Ag16 92.8(4) . .
Ag3 C1 Ag16 81.5(2) . .
Ag12 C1 Ag16 104.1(2) . .
Ag1 C1 Ag16 77.59(18) . .
C2 C1 Ag10 99.9(5) . .
Ag3 C1 Ag10 86.3(2) . .
Ag12 C1 Ag10 78.81(18) . .
Ag1 C1 Ag10 94.9(2) . .
Ag16 C1 Ag10 166.8(3) . .
C1 C2 C3 176.8(7) . .
C4 C3 C8 120.0 . .
C4 C3 C2 119.1(4) . .
C8 C3 C2 120.9(4) . .
C5 C4 C3 120.0 . .
C5 C4 H4 120.0 . .
C3 C4 H4 120.0 . .
C6 C5 C4 120.0 . .
C6 C5 H5 120.0 . .
C4 C5 H5 120.0 . .
C7 C6 C5 120.0 . .
C7 C6 N1 120.5(5) . .
C5 C6 N1 119.5(5) . .
C6 C7 C8 120.0 . .
C6 C7 H7 120.0 . .
C8 C7 H7 120.0 . .
C7 C8 C3 120.0 . .
C7 C8 H8 120.0 . .
C3 C8 H8 120.0 . .
C10 C9 Ag2 157.4(5) . .
C10 C9 Ag17 82.3(5) . .
Ag2 C9 Ag17 78.7(2) . .
C10 C9 Ag1 117.6(5) . .
Ag2 C9 Ag1 78.8(2) . .
Ag17 C9 Ag1 102.5(4) . .
C10 C9 Ag16 84.8(4) . .
Ag2 C9 Ag16 82.3(2) . .
Ag17 C9 Ag16 22.4(4) . .
Ag1 C9 Ag16 81.61(19) . .
C10 C9 Ag6 114.6(5) . .
Ag2 C9 Ag6 83.6(2) . .
Ag17 C9 Ag6 162.2(3) . .
Ag1 C9 Ag6 75.51(19) . .
Ag16 C9 Ag6 155.0(3) . .
C10 C9 Ag9 85.5(4) . .
Ag2 C9 Ag9 82.9(2) . .
Ag17 C9 Ag9 91.8(4) . .
Ag1 C9 Ag9 154.0(3) . .
Ag16 C9 Ag9 114.1(2) . .
Ag6 C9 Ag9 84.28(19) . .
C9 C10 C11 172.2(6) . .
C9 C10 Ag17 68.1(4) . .
C11 C10 Ag17 116.7(4) . .
C9 C10 Ag16 67.8(4) . .
C11 C10 Ag16 114.3(4) . .
Ag17 C10 Ag16 20.7(4) . .
C12 C11 C16 120.0 . .
C12 C11 C10 118.7(3) . .
C16 C11 C10 121.3(3) . .
C13 C12 C11 120.0 . .
C13 C12 H12 120.0 . .
C11 C12 H12 120.0 . .
C12 C13 C14 120.0 . .
C12 C13 H13 120.0 . .
C14 C13 H13 120.0 . .
C13 C14 C15 120.0 . .
C13 C14 N2 120.0(5) . .
C15 C14 N2 120.0(5) . .
C16 C15 C14 120.0 . .
C16 C15 H15 120.0 . .
C14 C15 H15 120.0 . .
C15 C16 C11 120.0 . .
C15 C16 H16 120.0 . .
C11 C16 H16 120.0 . .
C18 C17 Ag4 171.6(6) . .
C18 C17 Ag9 101.8(5) . .
Ag4 C17 Ag9 82.6(2) . .
C18 C17 Ag6 90.0(4) . .
Ag4 C17 Ag6 82.8(2) . .
Ag9 C17 Ag6 89.4(2) . .
C18 C17 Ag15 95.0(5) . .
Ag4 C17 Ag15 82.2(2) . .
Ag9 C17 Ag15 159.7(3) . .
Ag6 C17 Ag15 101.9(2) . .
C18 C17 Ag7 114.3(5) . .
Ag4 C17 Ag7 73.29(18) . .
Ag9 C17 Ag7 80.54(19) . .
Ag6 C17 Ag7 155.1(3) . .
Ag15 C17 Ag7 82.27(18) . .
C17 C18 C19 175.9(7) . .
C20 C19 C24 120.0 . .
C20 C19 C18 119.2(4) . .
C24 C19 C18 120.7(4) . .
C19 C20 C21 120.0 . .
C19 C20 H20 120.0 . .
C21 C20 H20 120.0 . .
C22 C21 C20 120.0 . .
C22 C21 H21 120.0 . .
C20 C21 H21 120.0 . .
C21 C22 C23 120.0 . .
C21 C22 N3 119.3(6) . .
C23 C22 N3 120.7(6) . .
C24 C23 C22 120.0 . .
C24 C23 H23 120.0 . .
C22 C23 H23 120.0 . .
C23 C24 C19 120.0 . .
C23 C24 H24 120.0 . .
C19 C24 H24 120.0 . .
C26 C25 Ag5 166.4(6) . .
C26 C25 Ag15 113.1(5) . .
Ag5 C25 Ag15 77.9(2) . .
C26 C25 Ag12 107.1(5) . 4_576
Ag5 C25 Ag12 82.5(2) . 4_576
Ag15 C25 Ag12 77.82(19) . 4_576
C26 C25 Ag10 93.5(4) . 4_576
Ag5 C25 Ag10 78.14(19) . 4_576
Ag15 C25 Ag10 149.9(3) . 4_576
Ag12 C25 Ag10 81.27(19) 4_576 4_576
C26 C25 Ag7 89.8(4) . .
Ag5 C25 Ag7 83.0(2) . .
Ag15 C25 Ag7 85.1(2) . .
Ag12 C25 Ag7 159.6(3) 4_576 .
Ag10 C25 Ag7 109.6(2) 4_576 .
C25 C26 C27 177.4(7) . .
C28 C27 C32 120.0 . .
C28 C27 C26 120.3(4) . .
C32 C27 C26 119.7(4) . .
C29 C28 C27 120.0 . .
C29 C28 H28 120.0 . .
C27 C28 H28 120.0 . .
C28 C29 C30 120.0 . .
C28 C29 H29 120.0 . .
C30 C29 H29 120.0 . .
C31 C30 C29 120.0 . .
C31 C30 N4 119.2(5) . .
C29 C30 N4 120.8(5) . .
C30 C31 C32 120.0 . .
C30 C31 H31 120.0 . .
C32 C31 H31 120.0 . .
C31 C32 C27 120.0 . .
C31 C32 H32 120.0 . .
C27 C32 H32 120.0 . .
N5 C33 C34 176.6(8) . .
C35 C34 C39 120.0 . .
C35 C34 C33 119.1(4) . .
C39 C34 C33 120.8(4) . .
C36 C35 C34 120.0 . .
C36 C35 H35 120.0 . .
C34 C35 H35 120.0 . .
C35 C36 C37 120.0 . .
C35 C36 H36 120.0 . .
C37 C36 H36 120.0 . .
C38 C37 C36 120.0 . .
C38 C37 H37 120.0 . .
C36 C37 H37 120.0 . .
C37 C38 C39 120.0 . .
C37 C38 C40 119.5(4) . .
C39 C38 C40 120.5(4) . .
C38 C39 C34 120.0 . .
C38 C39 H39 120.0 . .
C34 C39 H39 120.0 . .
N6 C40 C38 178.7(9) . .
N7 C41 C42 176.2(10) . .
C43 C42 C47 120.0 . .
C43 C42 C41 121.1(5) . .
C47 C42 C41 118.7(5) . .
C44 C43 C42 120.0 . .
C44 C43 H43 120.0 . .
C42 C43 H43 120.0 . .
C43 C44 C45 120.0 . .
C43 C44 C48 121.0(4) . .
C45 C44 C48 119.0(4) . .
C46 C45 C44 120.0 . .
C46 C45 H45 120.0 . .
C44 C45 H45 120.0 . .
C45 C46 C47 120.0 . .
C45 C46 H46 120.0 . .
C47 C46 H46 120.0 . .
C46 C47 C42 120.0 . .
C46 C47 H47 120.0 . .
C42 C47 H47 120.0 . .
N8 C48 C44 176.8(8) . .
N9 C49 C50 177.2(11) . .
C51 C50 C55 120.0 . .
C51 C50 C49 120.9(4) . .
C55 C50 C49 119.1(4) . .
C50 C51 C52 120.0 . .
C50 C51 H51 120.0 . .
C52 C51 H51 120.0 . .
C51 C52 C53 120.0 . .
C51 C52 C56 119.0(4) . .
C53 C52 C56 121.0(4) . .
C54 C53 C52 120.0 . .
C54 C53 H53 120.0 . .
C52 C53 H53 120.0 . .
C55 C54 C53 120.0 . .
C55 C54 H54 120.0 . .
C53 C54 H54 120.0 . .
C54 C55 C50 120.0 . .
C54 C55 H55 120.0 . .
C50 C55 H55 120.0 . .
N10 C56 C52 179.6(8) . .
N11 C57 C58 175.4(12) . .
C59 C58 C63 120.0 . .
C59 C58 C57 120.8(4) . .
C63 C58 C57 119.1(4) . .
C58 C59 C60 120.0 . .
C58 C59 H59 120.0 . .
C60 C59 H59 120.0 . .
C61 C60 C59 120.0 . .
C61 C60 C64 119.5(5) . .
C59 C60 C64 120.3(5) . .
C60 C61 C62 120.0 . .
C60 C61 H61 120.0 . .
C62 C61 H61 120.0 . .
C63 C62 C61 120.0 . .
C63 C62 H62 120.0 . .
C61 C62 H62 120.0 . .
C62 C63 C58 120.0 . .
C62 C63 H63 120.0 . .
C58 C63 H63 120.0 . .
N12 C64 C60 179.3(12) . .
O9 C65 O10 127.1(6) . .
O9 C65 C66 117.0(5) . .
O10 C65 C66 115.9(6) . .
F1 C66 F2 107.2(6) . .
F1 C66 F3 107.0(6) . .
F2 C66 F3 106.3(6) . .
F1 C66 C65 113.3(6) . .
F2 C66 C65 112.3(6) . .
F3 C66 C65 110.3(6) . .
O11 C67 O12 128.1(6) . .
O11 C67 C68 117.3(6) . .
O12 C67 C68 114.6(6) . .
F5 C68 F6 107.9(7) . .
F5 C68 F4 106.9(6) . .
F6 C68 F4 106.5(6) . .
F5 C68 C67 113.8(6) . .
F6 C68 C67 109.9(6) . .
F4 C68 C67 111.4(6) . .
O14 C69 O13 130.1(6) . .
O14 C69 C70 115.0(6) . .
O13 C69 C70 114.9(6) . .
F9 C70 F7 107.0(6) . .
F9 C70 F8 107.6(7) . .
F7 C70 F8 106.0(6) . .
F9 C70 C69 111.1(6) . .
F7 C70 C69 114.1(6) . .
F8 C70 C69 110.6(6) . .
O16 C71 O15 130.6(6) . .
O16 C71 C72 114.3(6) . .
O15 C71 C72 115.0(6) . .
F12 C72 F10 109.6(8) . .
F12 C72 F11 104.9(9) . .
F10 C72 F11 105.8(7) . .
F12 C72 C71 114.0(7) . .
F10 C72 C71 111.9(7) . .
F11 C72 C71 110.1(7) . .
O17 C73 O18 129.1(6) . .
O17 C73 C74 114.5(6) . .
O18 C73 C74 116.3(6) . .
F14 C74 F13 107.1(6) . .
F14 C74 F15 107.3(6) . .
F13 C74 F15 105.7(6) . .
F14 C74 C73 112.3(6) . .
F13 C74 C73 114.2(6) . .
F15 C74 C73 109.9(6) . .
O19 C75 O20 130.3(6) . .
O19 C75 C76 115.0(7) . .
O20 C75 C76 114.6(7) . .
F18 C76 F16 108.1(12) . .
F18 C76 F17 105.8(13) . .
F16 C76 F17 100.9(10) . .
F18 C76 C75 114.8(9) . .
F16 C76 C75 115.2(9) . .
F17 C76 C75 110.8(9) . .
O21 C77 O22 130.8(6) . .
O21 C77 C78 115.5(7) . .
O22 C77 C78 113.7(6) . .
F21 C78 F20 111.1(8) . .
F21 C78 F19 108.5(8) . .
F20 C78 F19 99.9(7) . .
F21 C78 C77 115.5(7) . .
F20 C78 C77 111.8(6) . .
F19 C78 C77 108.9(7) . .
O23 C79 O24 129.1(7) . .
O23 C79 C80 116.9(7) . .
O24 C79 C80 114.0(7) . .
F22 C80 F24 107.9(8) . .
F22 C80 F23 106.4(7) . .
F24 C80 F23 106.8(7) . .
F22 C80 C79 110.8(7) . .
F24 C80 C79 112.1(6) . .
F23 C80 C79 112.4(8) . .
O26 C81 O25 126.2(8) . .
O26 C81 C82 116.6(8) . .
O25 C81 C82 117.2(8) . .
F38 C82 F26 126.6(14) . .
F38 C82 F27 47.7(19) . .
F26 C82 F27 105.7(14) . .
F38 C82 F39 118(2) . .
F26 C82 F39 40.7(14) . .
F27 C82 F39 133.2(15) . .
F38 C82 F25 57(2) . .
F26 C82 F25 106.0(16) . .
F27 C82 F25 103.4(12) . .
F39 C82 F25 70.6(17) . .
F38 C82 F37 108(2) . .
F26 C82 F37 53.0(14) . .
F27 C82 F37 63.3(16) . .
F39 C82 F37 93.7(18) . .
F25 C82 F37 143.8(12) . .
F38 C82 C81 116.6(11) . .
F26 C82 C81 116.8(11) . .
F27 C82 C81 115.0(10) . .
F39 C82 C81 110.5(13) . .
F25 C82 C81 108.9(9) . .
F37 C82 C81 107.2(12) . .
O27 C83 O28 134.2(11) . .
O27 C83 C84 108.4(10) . .
O28 C83 C84 117.3(11) . .
O27 C83 Ag17 71.7(7) . .
O28 C83 Ag17 62.7(7) . .
C84 C83 Ag17 171.2(8) . .
F29 C84 F30 105.8(14) . .
F29 C84 F28 117.3(17) . .
F30 C84 F28 109.6(13) . .
F29 C84 C83 115.5(12) . .
F30 C84 C83 104.4(12) . .
F28 C84 C83 103.6(12) . .
O30 C85 O29 127.4(7) . .
O30 C85 C86 116.3(7) . .
O29 C85 C86 116.2(6) . .
F31 C86 F32 110.3(16) . .
F31 C86 F41 53.3(13) . .
F32 C86 F41 128.0(11) . .
F31 C86 F40 138.2(12) . .
F32 C86 F40 49.9(12) . .
F41 C86 F40 105.7(16) . .
F31 C86 F42 58.7(13) . .
F32 C86 F42 55.1(12) . .
F41 C86 F42 103.8(14) . .
F40 C86 F42 102.3(15) . .
F31 C86 F33 106.4(16) . .
F32 C86 F33 105.6(15) . .
F41 C86 F33 53.7(12) . .
F40 C86 F33 59.3(12) . .
F42 C86 F33 135.9(11) . .
F31 C86 C85 110.0(9) . .
F32 C86 C85 114.1(9) . .
F41 C86 C85 117.9(9) . .
F40 C86 C85 111.8(10) . .
F42 C86 C85 114.0(9) . .
F33 C86 C85 110.1(9) . .
O2 N1 O1 123.5(8) . .
O2 N1 C6 118.8(8) . .
O1 N1 C6 117.7(7) . .
O3 N2 O4 124.5(7) . .
O3 N2 C14 117.6(8) . .
O4 N2 C14 117.8(7) . .
O6 N3 O5 124.9(8) . .
O6 N3 C22 119.1(9) . .
O5 N3 C22 116.0(9) . .
O7 N4 O8 125.0(8) . .
O7 N4 C30 118.6(8) . .
O8 N4 C30 116.3(8) . .
C33 N5 Ag1 154.8(6) . .
C40 N6 Ag11 163.8(7) . 3_565
C41 N7 Ag15 156.7(9) . .
C48 N8 Ag13 175.2(8) . 1_545
C49 N9 Ag7 158.0(9) . .
C56 N10 Ag8 167.6(6) . 2
C57 N11 Ag14 160.9(12) . .
N3 O5 Ag13 121.7(7) . 2_645
C65 O9 Ag8 135.7(4) . .
C65 O9 Ag2 118.7(4) . .
Ag8 O9 Ag2 104.38(17) . .
C65 O10 Ag9 114.7(4) . .
C65 O10 Ag13 145.4(4) . .
Ag9 O10 Ag13 96.69(15) . .
C67 O11 Ag11 134.3(4) . .
C67 O11 Ag3 123.3(4) . .
Ag11 O11 Ag3 100.86(17) . .
C67 O12 Ag12 108.5(4) . .
C67 O12 Ag14 121.6(4) . .
Ag12 O12 Ag14 80.09(15) . .
C69 O13 Ag4 119.9(4) . .
C69 O14 Ag7 118.1(4) . .
C71 O15 Ag1 118.5(4) . .
C71 O16 Ag6 126.0(5) . .
C73 O17 Ag6 115.8(4) . .
C73 O18 Ag4 120.0(4) . .
C73 O18 Ag8 141.4(4) . .
Ag4 O18 Ag8 97.54(17) . .
C75 O19 Ag7 127.8(4) . .
C75 O20 Ag9 116.0(4) . .
C75 O20 Ag13 132.7(4) . .
Ag9 O20 Ag13 95.69(16) . .
C77 O21 Ag2 133.7(5) . .
C77 O22 Ag3 130.1(4) . .
C79 O24 Ag5 116.9(4) . .
C81 O25 Ag14 128.2(5) . .
C81 O26 Ag17 109.7(7) . .
C83 O27 Ag16 102.6(7) . .
C83 O27 Ag17 79.7(7) . .
Ag16 O27 Ag17 23.0(4) . .
C83 O28 Ag17 86.9(7) . .
C83 O28 Ag13 152.6(8) . .
Ag17 O28 Ag13 119.6(5) . .
C85 O29 Ag10 112.5(5) . .
C85 O30 Ag11 138.7(5) . .
C85 O30 Ag5 121.3(5) . 4_575
Ag11 O30 Ag5 97.80(19) . 4_575
Ag10 O1W H1W 111.4 . .
Ag10 O1W H2W 127.4 . .
H1W O1W H2W 106.5 . .
C87 O31 Ag14 116.8(14) . .
C87 O32 Ag12 126.9(14) . .
O32 C87 O31 131(2) . .
O32 C87 C88 115.2(16) . .
O31 C87 C88 114.0(17) . .
F35 C88 F34 107.8(14) . .
F35 C88 F36 102.9(17) . .
F34 C88 F36 103.1(19) . .

loop_
_geom_bond_atom_site_label_1
_geom_bond_atom_site_label_2
_geom_bond_distance
_geom_bond_site_symmetry_2
Ag1 N5 2.254(6) .
Ag1 C9 2.357(6) .
Ag1 O15 2.410(4) .
Ag1 C1 2.495(7) .
Ag1 Ag2 2.8528(7) .
Ag1 Ag3 2.8958(7) .
Ag1 Ag6 2.9867(8) .
Ag1 Ag16 3.1607(12) .
Ag2 C9 2.129(6) .
Ag2 O21 2.209(4) .
Ag2 O9 2.456(4) .
Ag2 Ag17 2.819(5) .
Ag2 Ag16 3.0415(13) .
Ag2 Ag6 3.1085(7) .
Ag2 Ag9 3.1145(7) .
Ag3 C1 2.098(6) .
Ag3 O22 2.152(5) .
Ag3 O11 2.554(5) .
Ag3 Ag12 2.9708(7) .
Ag3 Ag16 3.0512(11) .
Ag3 Ag10 3.2275(9) .
Ag4 C17 2.111(6) .
Ag4 O13 2.230(4) .
Ag4 O18 2.402(5) .
Ag4 Ag7 2.8797(8) .
Ag4 Ag9 2.9722(8) .
Ag4 Ag6 3.0282(7) .
Ag4 Ag15 3.0662(10) .
Ag5 C25 2.122(6) .
Ag5 O24 2.226(5) .
Ag5 O30 2.430(5) 4_576
Ag5 Ag15 2.8181(9) .
Ag5 Ag10 2.9221(8) 4_576
Ag5 Ag12 3.0086(8) 4_576
Ag5 Ag7 3.2077(8) .
Ag6 O17 2.300(4) .
Ag6 O16 2.317(5) .
Ag6 C17 2.450(6) .
Ag6 C9 2.517(7) .
Ag7 O19 2.384(5) .
Ag7 O14 2.474(5) .
Ag7 N9 2.589(9) .
Ag7 C17 2.658(6) .
Ag7 C25 2.679(6) .
Ag7 Ag9 3.2646(9) .
Ag8 N10 2.163(5) 2_545
Ag8 O9 2.294(4) .
Ag8 O18 2.449(5) .
Ag9 O10 2.304(4) .
Ag9 O20 2.339(4) .
Ag9 C17 2.383(6) .
Ag9 C9 2.551(6) .
Ag10 O29 2.350(5) .
Ag10 O1W 2.353(5) .
Ag10 C25 2.492(6) 4_575
Ag10 C1 2.592(6) .
Ag10 Ag5 2.9222(8) 4_575
Ag10 Ag12 3.2044(8) .
Ag11 N6 2.169(6) 3_565
Ag11 O11 2.324(5) .
Ag11 O30 2.424(5) .
Ag12 O33 2.218(12) .
Ag12 O32 2.352(14) .
Ag12 O12 2.365(5) .
Ag12 C25 2.428(6) 4_575
Ag12 C1 2.453(6) .
Ag12 Ag15 3.0038(8) 4_575
Ag12 Ag5 3.0086(8) 4_575
Ag12 Ag14 3.1753(9) .
Ag13 N8 2.207(8) 1_565
Ag13 O28 2.452(9) .
Ag13 O10 2.498(4) .
Ag13 O20 2.502(5) .
Ag13 O5 2.525(6) 2_655
Ag14 N11 2.217(9) .
Ag14 O31 2.225(14) .
Ag14 O33 2.399(15) .
Ag14 O25 2.462(6) .
Ag14 O12 2.565(5) .
Ag14 Ag16 3.3478(14) .
Ag15 N7 2.215(8) .
Ag15 C25 2.353(6) .
Ag15 C17 2.528(6) .
Ag15 Ag12 3.0038(8) 4_576
Ag16 Ag17 0.943(15) .
Ag16 O27 2.327(8) .
Ag16 C9 2.477(6) .
Ag16 C1 2.549(6) .
Ag16 C10 2.666(6) .
Ag17 O26 2.151(10) .
Ag17 O28 2.211(15) .
Ag17 C9 2.312(8) .
Ag17 O27 2.396(10) .
Ag17 C10 2.470(8) .
Ag17 C83 2.483(12) .
C1 C2 1.221(9) .
C2 C3 1.434(7) .
C3 C4 1.3900 .
C3 C8 1.3900 .
C4 C5 1.3900 .
C4 H4 0.9300 .
C5 C6 1.3900 .
C5 H5 0.9300 .
C6 C7 1.3900 .
C6 N1 1.448(7) .
C7 C8 1.3900 .
C7 H7 0.9300 .
C8 H8 0.9300 .
C9 C10 1.231(9) .
C10 C11 1.435(7) .
C11 C12 1.3900 .
C11 C16 1.3900 .
C12 C13 1.3900 .
C12 H12 0.9300 .
C13 C14 1.3900 .
C13 H13 0.9300 .
C14 C15 1.3900 .
C14 N2 1.451(7) .
C15 C16 1.3900 .
C15 H15 0.9300 .
C16 H16 0.9300 .
C17 C18 1.212(9) .
C18 C19 1.437(7) .
C19 C20 1.3900 .
C19 C24 1.3900 .
C20 C21 1.3900 .
C20 H20 0.9300 .
C21 C22 1.3900 .
C21 H21 0.9300 .
C22 C23 1.3900 .
C22 N3 1.439(8) .
C23 C24 1.3900 .
C23 H23 0.9300 .
C24 H24 0.9300 .
C25 C26 1.226(9) .
C25 Ag12 2.428(6) 4_576
C25 Ag10 2.492(6) 4_576
C26 C27 1.430(7) .
C27 C28 1.3900 .
C27 C32 1.3900 .
C28 C29 1.3900 .
C28 H28 0.9300 .
C29 C30 1.3900 .
C29 H29 0.9300 .
C30 C31 1.3900 .
C30 N4 1.444(7) .
C31 C32 1.3900 .
C31 H31 0.9300 .
C32 H32 0.9300 .
C33 N5 1.159(10) .
C33 C34 1.455(9) .
C34 C35 1.3900 .
C34 C39 1.3900 .
C35 C36 1.3900 .
C35 H35 0.9300 .
C36 C37 1.3900 .
C36 H36 0.9300 .
C37 C38 1.3900 .
C37 H37 0.9300 .
C38 C39 1.3900 .
C38 C40 1.427(8) .
C39 H39 0.9300 .
C40 N6 1.139(9) .
C41 N7 1.124(12) .
C41 C42 1.433(11) .
C42 C43 1.3900 .
C42 C47 1.3900 .
C43 C44 1.3900 .
C43 H43 0.9300 .
C44 C45 1.3900 .
C44 C48 1.426(9) .
C45 C46 1.3900 .
C45 H45 0.9300 .
C46 C47 1.3900 .
C46 H46 0.9300 .
C47 H47 0.9300 .
C48 N8 1.139(10) .
C49 N9 1.133(12) .
C49 C50 1.432(11) .
C50 C51 1.3900 .
C50 C55 1.3900 .
C51 C52 1.3900 .
C51 H51 0.9300 .
C52 C53 1.3900 .
C52 C56 1.429(7) .
C53 C54 1.3900 .
C53 H53 0.9300 .
C54 C55 1.3900 .
C54 H54 0.9300 .
C55 H55 0.9300 .
C56 N10 1.142(8) .
C57 N11 1.121(11) .
C57 C58 1.419(9) .
C58 C59 1.3900 .
C58 C63 1.3900 .
C59 C60 1.3900 .
C59 H59 0.9300 .
C60 C61 1.3900 .
C60 C64 1.412(9) .
C61 C62 1.3900 .
C61 H61 0.9300 .
C62 C63 1.3900 .
C62 H62 0.9300 .
C63 H63 0.9300 .
C64 N12 1.138(11) .
C65 O9 1.238(7) .
C65 O10 1.243(7) .
C65 C66 1.531(9) .
C66 F1 1.315(8) .
C66 F2 1.321(9) .
C66 F3 1.327(9) .
C67 O11 1.240(8) .
C67 O12 1.241(8) .
C67 C68 1.542(9) .
C68 F5 1.318(9) .
C68 F6 1.326(9) .
C68 F4 1.331(9) .
C69 O14 1.236(8) .
C69 O13 1.252(8) .
C69 C70 1.543(9) .
C70 F9 1.310(9) .
C70 F7 1.316(8) .
C70 F8 1.334(9) .
C71 O16 1.225(8) .
C71 O15 1.237(8) .
C71 C72 1.555(10) .
C72 F12 1.292(10) .
C72 F10 1.312(10) .
C72 F11 1.345(11) .
C73 O17 1.237(8) .
C73 O18 1.245(8) .
C73 C74 1.546(9) .
C74 F14 1.315(8) .
C74 F13 1.319(9) .
C74 F15 1.332(9) .
C75 O19 1.224(9) .
C75 O20 1.250(8) .
C75 C76 1.521(11) .
C76 F18 1.216(12) .
C76 F16 1.260(13) .
C76 F17 1.323(14) .
C77 O21 1.220(8) .
C77 O22 1.241(9) .
C77 C78 1.544(9) .
C78 F21 1.244(10) .
C78 F20 1.297(9) .
C78 F19 1.364(11) .
C79 O23 1.229(9) .
C79 O24 1.246(8) .
C79 C80 1.537(10) .
C80 F22 1.302(10) .
C80 F24 1.313(10) .
C80 F23 1.325(11) .
C81 O26 1.180(10) .
C81 O25 1.223(9) .
C81 C82 1.528(10) .
C82 F38 1.202(17) .
C82 F26 1.224(18) .
C82 F27 1.278(16) .
C82 F39 1.31(2) .
C82 F25 1.346(15) .
C82 F37 1.36(2) .
C83 O27 1.208(11) .
C83 O28 1.258(12) .
C83 C84 1.686(15) .
C84 F29 1.247(18) .
C84 F30 1.354(16) .
C84 F28 1.373(17) .
C85 O30 1.229(9) .
C85 O29 1.230(9) .
C85 C86 1.541(10) .
C86 F31 1.259(15) .
C86 F32 1.263(15) .
C86 F41 1.283(15) .
C86 F40 1.308(16) .
C86 F42 1.314(15) .
C86 F33 1.322(15) .
N1 O2 1.203(10) .
N1 O1 1.213(10) .
N2 O3 1.204(10) .
N2 O4 1.224(10) .
N3 O6 1.210(12) .
N3 O5 1.228(11) .
N4 O7 1.207(11) .
N4 O8 1.241(10) .
N6 Ag11 2.169(6) 3_565
N8 Ag13 2.207(8) 1_545
N10 Ag8 2.163(5) 2
O5 Ag13 2.525(6) 2_645
O30 Ag5 2.429(5) 4_575
O1W H1W 0.8998 .
O1W H2W 0.8993 .
O31 C87 1.241(16) .
O32 C87 1.224(14) .
C87 C88 1.501(10) .
C88 F35 1.30(3) .
C88 F34 1.30(2) .
C88 F36 1.39(3) .
O33 C89 1.22(2) .
O34 C89 1.222(18) .
C89 C90 1.502(10) .
C90 F44 1.23(8) .
C90 F43 1.26(6) .
C90 F45 1.55(7) .
